data_7718416
loop_
_publ_author_name
'Goswami, Santu'
'Sarkar, Subham'
'Guha Roy, Anisha'
'Mallick, Dibyendu'
'Mukherjee, Debabrata'

_publ_section_title
;
 A tridentate and dianionic N-heterocyclic olefin (NHO) with two
 unsymmetrically-tethered aryloxide sidearms on bismuth: a fortuitous
 followed by systematic discovery.
;
_journal_issue 20
_journal_name_full 'Dalton transactions (Cambridge, England : 2003)'
_journal_page_first 8142
_journal_page_last 8151
_journal_paper_doi 10.1039/d5dt00706b
_journal_volume 54
_journal_year 2025
_chemical_formula_moiety 'C36 H59 Bi Br N3 O Si2, 2(C7 H8)'
_chemical_formula_sum 'C50 H75 Bi Br N3 O0.99 Si2'
_chemical_formula_weight 1079.02
_space_group_crystal_system monoclinic
_space_group_IT_number 14
_space_group_name_Hall '-P 2ybc'
_space_group_name_H-M_alt 'P 1 21/c 1'
_atom_sites_solution_hydrogens geom
_atom_sites_solution_primary iterative
_audit_creation_date 2024-05-30
_audit_creation_method
;FinalCif V123 by Daniel Kratzert, Freiburg 2024, 
https://dkratzert.de/finalcif.html
;
_audit_update_record
;
2024-06-17 deposited with the CCDC.	2025-03-25 downloaded from the CCDC.
;
_cell_angle_alpha 90
_cell_angle_beta 95.7800(10)
_cell_angle_gamma 90
_cell_formula_units_Z 8
_cell_length_a 20.4928(3)
_cell_length_b 14.7259(2)
_cell_length_c 34.2124(6)
_cell_measurement_reflns_used 26784
_cell_measurement_temperature 100.00(10)
_cell_measurement_theta_max 68.1450
_cell_measurement_theta_min 2.5840
_cell_volume 10272.0(3)
_computing_cell_refinement 'CrysAlisPro 1.171.42.21a (Rigaku OD, 2021)'
_computing_data_collection 'CrysAlisPro 1.171.42.21a (Rigaku OD, 2021)'
_computing_data_reduction 'CrysAlisPro 1.171.42.21a (Rigaku OD, 2021)'
_computing_molecular_graphics 'Olex2 1.5 (Dolomanov et al., 2009)'
_computing_publication_material 'Olex2 1.5 (Dolomanov et al., 2009)'
_computing_structure_refinement 'SHELXL 2018/3 (Sheldrick, 2015)'
_computing_structure_solution 'olex2.solve 1.5 (Bourhis et al., 2015)'
_diffrn_ambient_temperature 100.15
_diffrn_detector_area_resol_mean 10.0000
_diffrn_detector_type HyPix3000
_diffrn_measured_fraction_theta_full 0.994
_diffrn_measured_fraction_theta_max 0.984
_diffrn_measurement_details
;
List of Runs (angles in degrees, time in seconds):

  # Type    Start    End  Width  t~exp~   \w     \q     \k     \f   Frames
#--------------------------------------------------------------------------
  1  \w   -111.00 -28.00   0.50    3.22    --  -41.33 -27.00  33.00  166
  2  \w    -32.00  28.00   0.50    3.22    --  -41.33  27.00-163.00  120
  3  \w    -28.00  33.00   0.50    3.22    --   41.33 -27.00  33.00  122
  4  \w     85.00 123.00   0.50   12.88    --   96.67  59.00-120.00   76
  5  \w   -152.00 -69.00   0.50   12.88    --  -82.50 -27.00  33.00  166
  6  \w     83.00 166.00   0.50   12.88    --   96.67  27.00-163.00  166
  7  \w    -61.00  26.00   0.50    3.22    --  -41.33  54.00-120.00  174
  8  \w    -79.00   4.00   0.50    3.22    --  -41.33 104.00 -30.00  166
  9  \w    -37.00  27.00   0.50    3.22    --  -41.33  32.00 -90.00  128
 10  \w    -28.00  30.00   0.50    3.22    --  -41.33  21.00-180.00  116
 11  \w     18.00 109.00   0.50    3.22    --   41.33  65.00   0.00  182
 12  \w     21.00 108.00   0.50    3.22    --   41.33  54.00 -60.00  174
 13  \w     41.00 100.00   0.50    3.22    --   41.33-138.00 120.00  118
 14  \w     41.00 100.00   0.50    3.22    --   41.33-138.00-180.00  118
 15  \w    -47.00 -15.00   0.50   12.88    --  -82.50  42.00-120.00   64
 16  \w    -47.00 -15.00   0.50   12.88    --  -82.50  42.00-180.00   64
 17  \w    -80.00  -9.00   0.50   12.88    --  -82.50  96.00-150.00  142
 18  \w    -47.00 -15.00   0.50   12.88    --  -82.50  42.00 -30.00   64
 19  \w     99.00 164.00   0.50   12.88    --   96.67 117.00  90.00  130
 20  \w     99.00 164.00   0.50   12.88    --   96.67 117.00   0.00  130
 21  \w     29.00  68.00   0.50   12.88    --   96.67 -59.00 -90.00   78
 22  \w     75.00 164.00   0.50   12.88    --   96.67  59.00 -90.00  178
 23  \w     85.00 164.00   0.50   12.88    --   96.67  59.00-120.00  158
 24  \w    135.00 164.00   0.50   12.88    --   96.67  59.00-120.00   58
 25  \w     31.00  57.00   0.50   12.88    --   96.67 -50.00 -30.00   52
 26  \w     53.00 127.00   0.50   12.88    --   96.67-145.00  30.00  148
 27  \w    116.00 142.00   0.50   12.88    --   96.67 117.00  30.00   52
 28  \w     80.00 121.00   0.50   12.88    --   96.67  42.00 150.00   82
 29  \w    136.00 162.00   0.50   12.88    --   96.67  42.00 150.00   52
 30  \w     35.00 105.00   0.50   12.88    --   96.67 -77.00-180.00  140
 31  \w     87.00 144.00   0.50   12.88    --   96.67  33.00 -30.00  114
 32  \w    114.00 159.00   0.50   12.88    --   96.67 117.00-150.00   90
 33  \w     90.00 160.00   0.50   12.88    --   96.67  59.00-150.00  140
 34  \w     30.00  55.00   0.50   12.88    --   96.67 -50.00-120.00   50
 35  \w     30.00  56.00   0.50   12.88    --   96.67 -50.00  30.00   52
 36  \w     31.00  63.00   0.50   12.88    --   96.67 -59.00  90.00   64
 37  \w     40.00  82.00   0.50   12.88    --   96.67 -68.00-120.00   84
;
_diffrn_measurement_device 'four-circle diffractometer'
_diffrn_measurement_device_type 'XtaLAB Synergy, Dualflex, HyPix3000'
_diffrn_measurement_method '\w scans'
_diffrn_radiation_type CuK\a
_diffrn_radiation_wavelength 1.54184
_diffrn_reflns_av_R_equivalents 0.0649
_diffrn_reflns_av_unetI/netI 0.0509
_diffrn_reflns_Laue_measured_fraction_full 0.994
_diffrn_reflns_Laue_measured_fraction_max 0.984
_diffrn_reflns_limit_h_max 24
_diffrn_reflns_limit_h_min -24
_diffrn_reflns_limit_k_max 14
_diffrn_reflns_limit_k_min -17
_diffrn_reflns_limit_l_max 41
_diffrn_reflns_limit_l_min -39
_diffrn_reflns_number 71954
_diffrn_reflns_point_group_measured_fraction_full 0.994
_diffrn_reflns_point_group_measured_fraction_max 0.984
_diffrn_reflns_theta_full 67.684
_diffrn_reflns_theta_max 68.418
_diffrn_reflns_theta_min 2.167
_exptl_absorpt_coefficient_mu 8.365
_exptl_absorpt_correction_T_max 1.00000
_exptl_absorpt_correction_T_min 0.51477
_exptl_absorpt_correction_type multi-scan
_exptl_absorpt_process_details
;
CrysAlisPro 1.171.42.21a (Rigaku Oxford Diffraction, 2021)
Empirical absorption correction using spherical harmonics,
implemented in SCALE3 ABSPACK scaling algorithm.
;
_exptl_crystal_colour 'clear yellowish yellow'
_exptl_crystal_colour_lustre clear
_exptl_crystal_colour_modifier yellowish
_exptl_crystal_colour_primary yellow
_exptl_crystal_density_diffrn 1.395
_exptl_crystal_description block
_exptl_crystal_F_000 4399
_exptl_crystal_size_max 0.523
_exptl_crystal_size_mid 0.104
_exptl_crystal_size_min 0.07
_refine_diff_density_max 10.766
_refine_diff_density_min -4.153
_refine_diff_density_rms 0.333
_refine_ls_extinction_method none
_refine_ls_goodness_of_fit_ref 1.050
_refine_ls_hydrogen_treatment constr
_refine_ls_matrix_type full
_refine_ls_number_parameters 1082
_refine_ls_number_reflns 18574
_refine_ls_number_restraints 1604
_refine_ls_restrained_S_all 1.011
_refine_ls_R_factor_all 0.1109
_refine_ls_R_factor_gt 0.0957
_refine_ls_shift/su_max 0.002
_refine_ls_shift/su_mean 0.000
_refine_ls_structure_factor_coef Fsqd
_refine_ls_weighting_details 'w=1/[\s^2^(Fo^2^)+(0.1484P)^2^+285.2774P] where P=(Fo^2^+2Fc^2^)/3'
_refine_ls_weighting_scheme calc
_refine_ls_wR_factor_gt 0.2617
_refine_ls_wR_factor_ref 0.2740
_reflns_Friedel_coverage 0.000
_reflns_number_gt 14414
_reflns_number_total 18574
_reflns_threshold_expression 'I > 2\s(I)'
_cod_data_source_file d5dt00706b2.cif
_cod_data_source_block sg-330
_cod_depositor_comments 'Adding full bibliography for 7718416--7718419.cif.'
_cod_database_code 7718416
_olex2_refinement_description
;
1. Fixed Uiso
 At 1.2 times of:
  All C(H) groups, All C(H,H) groups
 At 1.5 times of:
  All C(H,H,H) groups
2. Uiso/Uaniso restraints and constraints
O1: within 2A with sigma of 0.04 and sigma for terminal atoms of 0.08 within 2A
All non-hydrogen atoms have similar U: within 2A with sigma of 0.002 and sigma
for terminal atoms of 0.004 within 2A
3. Rigid body (RIGU) restrains
 O1
 with sigma for 1-2 distances of 0.004 and sigma for 1-3 distances of 0.004
 All non-hydrogen atoms
 with sigma for 1-2 distances of 0.001 and sigma for 1-3 distances of 0.001
4.a Ternary CH refined with riding coordinates:
 C00Z(H00Z), C012(H012), C016(H016), C01N(H01N)
4.b Secondary CH2 refined with riding coordinates:
 C00O(H00A,H00B), C01D(H01,H)
4.c Aromatic/amide H refined with riding coordinates:
 C00J(H00J), C00L(H00L), C00P(H00P), C00T(H00T), C00U(H00U), C013(H013),
 C017(H017), C01A(H01Z), C01J(H1), C01L(H3), C01M(H4), C01V(H01V), C029(H029),
 C02E(H12), C02G(H15), C02H(H20), C02I(H16), C02L(H21), C02M(H25), C02N(H22),
 C02O(H23), C02Q(H17), C02R(H27), C02S(H26), C02T(H28), C02U(H24), C02Y(H19),
 C031(H031), C032(H032), C033(H033), C034(H034), C035(H035), C039(H039),
 C03A(H03J)
4.d Idealised Me refined as rotating group:
 C00S(H00C,H00D,H00E), C00X(H00F,H00G,H00H), C00Y(H00I,H00K,H00M), C018(H01A,
 H01B,H01C), C01E(H01D,H01E,H01F), C01H(H01G,H01H,H01I), C01I(H01J,H01K,H01L),
 C01K(H2,HA,HB), C01O(H5,HC,HD), C01Q(H6,HE,HF), C01S(H7,HG,HH), C01T(H01M,H01O,
 H01P), C01U(H01Q,H01R,H01S), C01W(H01T,H01U,H01W), C01X(H01X,H01Y,HI), C01Y(H8,
 HJ,HK), C020(H02S,H02T,H02U), C021(H02V,H02W,H02X), C023(H02A,H02B,H02C),
 C024(H02D,H02E,H02F), C025(H02Y,HL,HM), C026(H02G,H02H,H02I), C027(H02Z,HN,HO),
  C028(H02,HP,HQ), C02A(H02J,H02K,H02L), C02B(H9,HR,HS), C02C(H10,HT,HU),
 C02D(H11,HV,HW), C02F(H02M,H02N,H02O), C02J(H13,HX,HY), C02K(H02P,H02Q,H02R),
 C02W(H14,HZ,H29), C02X(H18,H30,H31), C030(H03A,H03B,H03C), C037(H03G,H03H,
 H03I), C038(H03D,H03E,H03F)
;
_olex2_submission_special_instructions 'No special instructions were received'
_oxdiff_exptl_absorpt_empirical_details
;
Empirical correction (ABSPACK) includes:
- Absorption correction using spherical harmonics
- Frame scaling
;
_shelx_shelxl_version_number 2018/3
_shelx_space_group_comment
;
The symmetry employed for this shelxl refinement is uniquely defined
by the following loop, which should always be used as a source of
symmetry information in preference to the above space-group names.
They are only intended as comments.
;
_shelx_estimated_absorpt_t_min 0.097
_shelx_estimated_absorpt_t_max 0.592

loop_
_space_group_symop_operation_xyz
'x, y, z'
'-x, y+1/2, -z+1/2'
'-x, -y, -z'
'x, -y-1/2, z-1/2'

loop_
_atom_site_label
_atom_site_type_symbol
_atom_site_fract_x
_atom_site_fract_y
_atom_site_fract_z
_atom_site_U_iso_or_equiv
_atom_site_adp_type
_atom_site_occupancy
_atom_site_site_symmetry_order
_atom_site_calc_flag
_atom_site_refinement_flags_posn
_atom_site_refinement_flags_adp
_atom_site_refinement_flags_occupancy
_atom_site_disorder_assembly
_atom_site_disorder_group
Bi2 Bi 0.47751(2) 0.37081(3) 0.64173(2) 0.01791(15) Uani 1 1 d . . . . .
Bi1 Bi 1.02289(2) 0.06488(3) 0.85850(2) 0.01866(15) Uani 1 1 d . . . . .
Br2 Br 0.43902(6) 0.51443(8) 0.68883(4) 0.0258(3) Uani 1 1 d . . . . .
Br1 Br 1.06142(6) -0.08340(9) 0.81370(4) 0.0279(3) Uani 1 1 d . . . . .
Si2 Si 0.87720(15) -0.0548(2) 0.83900(10) 0.0252(6) Uani 1 1 d . U . . .
Si3 Si 0.62267(15) 0.4912(2) 0.66193(10) 0.0235(6) Uani 1 1 d . U . . .
Si4 Si 0.57057(16) 0.4437(2) 0.57736(10) 0.0263(6) Uani 1 1 d . U . . .
Si1 Si 0.93297(16) -0.0088(3) 0.92366(10) 0.0295(6) Uani 1 1 d . U . . .
O2 O 0.4971(4) 0.2355(5) 0.6132(2) 0.0219(10) Uani 1 1 d . U . . .
O1 O 1.0027(4) 0.2040(6) 0.8863(2) 0.0244(11) Uani 0.98(2) 1 d . U . A 1
N2 N 1.0106(5) 0.1662(7) 0.7715(3) 0.0231(9) Uani 1 1 d . U . . .
N5 N 0.4900(4) 0.2674(7) 0.7282(3) 0.0220(8) Uani 1 1 d . U . . .
N4 N 0.5658(5) 0.4376(7) 0.6281(3) 0.0244(8) Uani 1 1 d . U . . .
N3 N 0.9311(5) 0.2030(7) 0.8043(3) 0.0230(9) Uani 1 1 d . U . . .
N1 N 0.9340(5) -0.0014(7) 0.8727(3) 0.0270(8) Uani 1 1 d . U . . .
N6 N 0.5698(4) 0.2305(7) 0.6950(3) 0.0214(9) Uani 1 1 d . U . . .
C00J C 0.5222(5) 0.1922(8) 0.7476(4) 0.0221(10) Uani 1 1 d . U . . .
H00J H 0.510971 0.163182 0.770832 0.027 Uiso 1 1 calc R U . . .
C00K C 0.9654(6) 0.2745(9) 0.8884(4) 0.0252(9) Uani 1 1 d . U . . .
C00L C 0.8614(6) 0.3535(9) 0.8689(4) 0.0261(10) Uani 1 1 d . U . . .
H00L H 0.821205 0.356130 0.852430 0.031 Uiso 1 1 calc R U . . .
C00M C 0.9042(6) 0.2816(9) 0.8647(4) 0.0248(9) Uani 1 1 d . U . . .
C00N C 0.6229(6) 0.0115(8) 0.6043(4) 0.0244(9) Uani 1 1 d . U . . .
C00O C 0.6150(5) 0.2278(8) 0.6639(3) 0.0215(9) Uani 1 1 d . U . . .
H00A H 0.660299 0.217211 0.675988 0.026 Uiso 1 1 calc R U . . .
H00B H 0.614004 0.287001 0.650186 0.026 Uiso 1 1 calc R U . . .
C00P C 0.9783(5) 0.2386(8) 0.7519(4) 0.0234(10) Uani 1 1 d . U . . .
H00P H 0.989085 0.265616 0.728171 0.028 Uiso 1 1 calc R U . . .
C00Q C 0.5352(5) 0.1600(8) 0.6118(4) 0.0225(9) Uani 1 1 d . U . . .
C00R C 1.1292(6) 0.1375(9) 0.7768(4) 0.0243(9) Uani 1 1 d . U . . .
C00S C 0.6108(6) 0.6159(8) 0.6619(4) 0.0263(16) Uani 1 1 d . U . . .
H00C H 0.611569 0.639236 0.635155 0.039 Uiso 1 1 calc R U . . .
H00D H 0.646062 0.644251 0.679198 0.039 Uiso 1 1 calc R U . . .
H00E H 0.568408 0.630143 0.671425 0.039 Uiso 1 1 calc R U . . .
C00T C 0.6380(6) 0.0817(8) 0.6309(4) 0.0230(10) Uani 1 1 d . U . . .
H00T H 0.678506 0.080047 0.647055 0.028 Uiso 1 1 calc R U . . .
C00U C 0.5716(5) 0.1705(8) 0.7266(3) 0.0218(10) Uani 1 1 d . U . . .
H00U H 0.602305 0.122829 0.732150 0.026 Uiso 1 1 calc R U . . .
C00V C 0.4339(5) 0.3118(8) 0.7431(4) 0.0233(9) Uani 1 1 d . U . . .
C00W C 0.3716(6) 0.2956(8) 0.7237(4) 0.0242(9) Uani 1 1 d . U . . .
C00X C 0.6189(6) 0.4532(9) 0.7135(4) 0.0253(15) Uani 1 1 d . U . . .
H00F H 0.575076 0.465087 0.721384 0.038 Uiso 1 1 calc R U . . .
H00G H 0.651612 0.486386 0.730861 0.038 Uiso 1 1 calc R U . . .
H00H H 0.628164 0.387918 0.715432 0.038 Uiso 1 1 calc R U . . .
C00Y C 0.7926(6) -0.0221(9) 0.8507(4) 0.0274(16) Uani 1 1 d . U . . .
H00I H 0.785764 -0.043714 0.877097 0.041 Uiso 1 1 calc R U . . .
H00K H 0.759873 -0.049736 0.831453 0.041 Uiso 1 1 calc R U . . .
H00M H 0.788051 0.044110 0.849717 0.041 Uiso 1 1 calc R U . . .
C00Z C 1.1406(6) 0.2062(9) 0.8098(4) 0.0248(11) Uani 1 1 d . U . . .
H00Z H 1.097793 0.217628 0.820614 0.030 Uiso 1 1 calc R U . . .
C010 C 1.0547(6) 0.0655(9) 0.7238(4) 0.0249(9) Uani 1 1 d . U . . .
C011 C 0.9827(6) 0.3453(9) 0.9158(4) 0.0279(10) Uani 1 1 d . U . . .
C012 C 0.9878(6) 0.0521(9) 0.7017(4) 0.0264(11) Uani 1 1 d . U . . .
H012 H 0.954385 0.074863 0.718737 0.032 Uiso 1 1 calc R U . . .
C013 C 0.5591(6) 0.0148(8) 0.5851(4) 0.0239(10) Uani 1 1 d . U . . .
H013 H 0.544768 -0.036339 0.569631 0.029 Uiso 1 1 calc R U . . .
C014 C 0.5190(5) 0.2894(8) 0.6961(3) 0.0211(9) Uani 1 1 d . U . . .
C015 C 0.4462(6) 0.3651(8) 0.7762(4) 0.0245(9) Uani 1 1 d . U . . .
C016 C 0.3583(6) 0.2274(9) 0.6903(4) 0.0252(11) Uani 1 1 d . U . . .
H016 H 0.400673 0.215434 0.679036 0.030 Uiso 1 1 calc R U . . .
C017 C 0.3191(6) 0.3415(9) 0.7383(4) 0.0252(11) Uani 1 1 d . U . . .
H017 H 0.275928 0.334159 0.725705 0.030 Uiso 1 1 calc R U . . .
C018 C 0.4421(6) 0.1590(9) 0.5323(4) 0.0261(16) Uani 1 1 d . U . . .
H01A H 0.453702 0.217497 0.544783 0.039 Uiso 1 1 calc R U . . .
H01B H 0.397178 0.161924 0.519437 0.039 Uiso 1 1 calc R U . . .
H01C H 0.472418 0.145613 0.512652 0.039 Uiso 1 1 calc R U . . .
C019 C 1.0666(6) 0.1206(8) 0.7568(4) 0.0238(9) Uani 1 1 d . U . . .
C01A C 1.1814(6) 0.0932(9) 0.7622(4) 0.0249(11) Uani 1 1 d . U . . .
H01Z H 1.224569 0.102171 0.774627 0.030 Uiso 1 1 calc R U . . .
C01B C 0.5960(5) 0.1536(8) 0.6347(3) 0.0223(9) Uani 1 1 d . U . . .
C01C C 0.9819(5) 0.1438(8) 0.8037(3) 0.0225(9) Uani 1 1 d . U . . .
C01D C 0.8864(5) 0.2073(9) 0.8354(3) 0.0237(9) Uani 1 1 d . U . . .
H01 H 0.887304 0.148299 0.849376 0.028 Uiso 1 1 calc R U . . .
H H 0.841073 0.217317 0.823223 0.028 Uiso 1 1 calc R U . . .
C01E C 0.6067(6) 0.5539(9) 0.5624(4) 0.0291(16) Uani 1 1 d . U . . .
H01D H 0.578541 0.604222 0.568971 0.044 Uiso 1 1 calc R U . . .
H01E H 0.609916 0.553452 0.533974 0.044 Uiso 1 1 calc R U . . .
H01F H 0.650531 0.561475 0.576302 0.044 Uiso 1 1 calc R U . . .
C01F C 0.5149(6) 0.0861(8) 0.5866(4) 0.0235(9) Uani 1 1 d . U . . .
C01G C 0.6701(6) -0.0644(9) 0.5964(4) 0.0267(11) Uani 1 1 d . U . . .
C01H C 0.7349(6) -0.0570(9) 0.6227(4) 0.0284(17) Uani 1 1 d . U . . .
H01G H 0.764153 -0.106442 0.616488 0.043 Uiso 1 1 calc R U . . .
H01H H 0.726387 -0.061159 0.650288 0.043 Uiso 1 1 calc R U . . .
H01I H 0.755656 0.001488 0.618044 0.043 Uiso 1 1 calc R U . . .
C01I C 0.3934(6) 0.0971(9) 0.5916(4) 0.0276(16) Uani 1 1 d . U . . .
H01J H 0.400610 0.154923 0.605544 0.041 Uiso 1 1 calc R U . . .
H01K H 0.395152 0.047265 0.610706 0.041 Uiso 1 1 calc R U . . .
H01L H 0.350220 0.097784 0.576401 0.041 Uiso 1 1 calc R U . . .
C01J C 0.9289(5) 0.2631(9) 0.7727(3) 0.0234(10) Uani 1 1 d . U . . .
H1 H 0.898642 0.311434 0.767106 0.028 Uiso 1 1 calc R U . . .
C01K C 0.8821(6) -0.0169(9) 0.7871(4) 0.0267(16) Uani 1 1 d . U . . .
H2 H 0.873191 0.048410 0.784988 0.040 Uiso 1 1 calc R U . . .
HA H 0.849595 -0.049988 0.769546 0.040 Uiso 1 1 calc R U . . .
HB H 0.926122 -0.029263 0.779507 0.040 Uiso 1 1 calc R U . . .
C01L C 1.1717(6) 0.0357(9) 0.7296(4) 0.0255(11) Uani 1 1 d . U . . .
H3 H 1.208043 0.005204 0.720499 0.031 Uiso 1 1 calc R U . . .
C01M C 1.1095(6) 0.0229(9) 0.7105(4) 0.0253(11) Uani 1 1 d . U . . .
H4 H 1.103975 -0.015493 0.688126 0.030 Uiso 1 1 calc R U . . .
C01N C 0.5134(6) 0.3807(9) 0.7980(4) 0.0260(11) Uani 1 1 d . U . . .
H01N H 0.546118 0.358537 0.780375 0.031 Uiso 1 1 calc R U . . .
C01O C 0.8880(6) -0.1821(9) 0.8395(4) 0.0309(16) Uani 1 1 d . U . . .
H5 H 0.932386 -0.197227 0.833398 0.046 Uiso 1 1 calc R U . . .
HC H 0.855857 -0.209585 0.819849 0.046 Uiso 1 1 calc R U . . .
HD H 0.881246 -0.205703 0.865611 0.046 Uiso 1 1 calc R U . . .
C01P C 0.8761(6) 0.4214(9) 0.8965(4) 0.0276(10) Uani 1 1 d . U . . .
C01Q C 1.1636(6) 0.2947(9) 0.7930(4) 0.0288(17) Uani 1 1 d . U . . .
H6 H 1.206088 0.285115 0.782759 0.043 Uiso 1 1 calc R U . . .
HE H 1.168293 0.340843 0.813726 0.043 Uiso 1 1 calc R U . . .
HF H 1.131464 0.315169 0.771702 0.043 Uiso 1 1 calc R U . . .
C01R C 0.8276(6) 0.4986(9) 0.9041(4) 0.0292(11) Uani 1 1 d . U . . .
C01S C 1.0548(6) 0.2629(10) 0.9676(4) 0.0343(17) Uani 1 1 d . U . . .
H7 H 1.052701 0.207297 0.951736 0.051 Uiso 1 1 calc R U . . .
HG H 1.018806 0.263081 0.984383 0.051 Uiso 1 1 calc R U . . .
HH H 1.096816 0.265177 0.983998 0.051 Uiso 1 1 calc R U . . .
C01T C 0.3094(6) 0.2643(9) 0.6571(4) 0.0276(17) Uani 1 1 d . U . . .
H01M H 0.265482 0.266553 0.666094 0.041 Uiso 1 1 calc R U . . .
H01O H 0.308830 0.224355 0.634201 0.041 Uiso 1 1 calc R U . . .
H01P H 0.322653 0.325538 0.649981 0.041 Uiso 1 1 calc R U . . .
C01U C 0.3348(6) 0.1392(9) 0.7062(4) 0.0276(17) Uani 1 1 d . U . . .
H01Q H 0.367396 0.116746 0.726877 0.041 Uiso 1 1 calc R U . . .
H01R H 0.328910 0.094352 0.684944 0.041 Uiso 1 1 calc R U . . .
H01S H 0.292975 0.149005 0.717070 0.041 Uiso 1 1 calc R U . . .
C01V C 0.3294(6) 0.3969(9) 0.7707(4) 0.0258(11) Uani 1 1 d . U . . .
H01V H 0.293349 0.427734 0.780038 0.031 Uiso 1 1 calc R U . . .
C01W C 0.6854(6) -0.0605(9) 0.5538(4) 0.0294(16) Uani 1 1 d . U . . .
H01T H 0.707956 -0.003392 0.549188 0.044 Uiso 1 1 calc R U . . .
H01U H 0.644491 -0.063857 0.536401 0.044 Uiso 1 1 calc R U . . .
H01W H 0.713704 -0.111746 0.548443 0.044 Uiso 1 1 calc R U . . .
C01X C 0.5294(6) 0.4800(9) 0.8066(4) 0.0295(17) Uani 1 1 d . U . . .
H01X H 0.501970 0.502743 0.826300 0.044 Uiso 1 1 calc R U . . .
H01Y H 0.520948 0.515613 0.782395 0.044 Uiso 1 1 calc R U . . .
HI H 0.575772 0.485737 0.816609 0.044 Uiso 1 1 calc R U . . .
C01Y C 0.8069(6) 0.4880(9) 0.9457(4) 0.0301(16) Uani 1 1 d . U . . .
H8 H 0.783760 0.430249 0.947660 0.045 Uiso 1 1 calc R U . . .
HJ H 0.777867 0.538229 0.951249 0.045 Uiso 1 1 calc R U . . .
HK H 0.845960 0.488807 0.964782 0.045 Uiso 1 1 calc R U . . .
C01Z C 1.0488(6) 0.3453(10) 0.9405(4) 0.0311(11) Uani 1 1 d . U . . .
C020 C 0.9733(6) -0.0487(9) 0.6929(4) 0.0290(17) Uani 1 1 d . U . . .
H02S H 1.000371 -0.069790 0.672632 0.043 Uiso 1 1 calc R U . . .
H02T H 0.926862 -0.056083 0.683500 0.043 Uiso 1 1 calc R U . . .
H02U H 0.983557 -0.084503 0.716867 0.043 Uiso 1 1 calc R U . . .
C021 C 1.1903(6) 0.1732(9) 0.8435(4) 0.0268(17) Uani 1 1 d . U . . .
H02V H 1.176567 0.113940 0.852820 0.040 Uiso 1 1 calc R U . . .
H02W H 1.192384 0.217039 0.865173 0.040 Uiso 1 1 calc R U . . .
H02X H 1.233750 0.167641 0.834078 0.040 Uiso 1 1 calc R U . . .
C022 C 0.4468(6) 0.0833(9) 0.5638(4) 0.0253(11) Uani 1 1 d . U . . .
C023 C 0.4315(6) -0.0093(9) 0.5435(4) 0.0281(17) Uani 1 1 d . U . . .
H02A H 0.385476 -0.010683 0.532480 0.042 Uiso 1 1 calc R U . . .
H02B H 0.439603 -0.058303 0.562716 0.042 Uiso 1 1 calc R U . . .
H02C H 0.459839 -0.017526 0.522289 0.042 Uiso 1 1 calc R U . . .
C024 C 0.7069(6) 0.4633(9) 0.6493(4) 0.0257(15) Uani 1 1 d . U . . .
H02D H 0.711249 0.397313 0.646804 0.038 Uiso 1 1 calc R U . . .
H02E H 0.739323 0.485510 0.670108 0.038 Uiso 1 1 calc R U . . .
H02F H 0.714306 0.492331 0.624359 0.038 Uiso 1 1 calc R U . . .
C025 C 1.1043(6) 0.3465(10) 0.9133(4) 0.0334(17) Uani 1 1 d . U . . .
H02Y H 1.146666 0.339352 0.929036 0.050 Uiso 1 1 calc R U . . .
HL H 1.103591 0.404352 0.899119 0.050 Uiso 1 1 calc R U . . .
HM H 1.097966 0.296434 0.894405 0.050 Uiso 1 1 calc R U . . .
C026 C 0.6205(6) 0.3485(9) 0.5608(4) 0.0304(16) Uani 1 1 d . U . . .
H02G H 0.665345 0.352889 0.573580 0.046 Uiso 1 1 calc R U . . .
H02H H 0.621324 0.351698 0.532201 0.046 Uiso 1 1 calc R U . . .
H02I H 0.601133 0.290557 0.567734 0.046 Uiso 1 1 calc R U . . .
C027 C 0.8594(6) 0.5905(10) 0.8996(4) 0.0336(17) Uani 1 1 d . U . . .
H02Z H 0.899650 0.594641 0.917596 0.050 Uiso 1 1 calc R U . . .
HN H 0.829013 0.638592 0.905713 0.050 Uiso 1 1 calc R U . . .
HO H 0.870197 0.597690 0.872481 0.050 Uiso 1 1 calc R U . . .
C028 C 0.7655(6) 0.4937(10) 0.8756(4) 0.0313(17) Uani 1 1 d . U . . .
H02 H 0.777295 0.495483 0.848541 0.047 Uiso 1 1 calc R U . . .
HP H 0.737071 0.545364 0.880062 0.047 Uiso 1 1 calc R U . . .
HQ H 0.742211 0.436930 0.879827 0.047 Uiso 1 1 calc R U . . .
C029 C 0.3923(6) 0.4085(9) 0.7903(4) 0.0254(11) Uani 1 1 d . U . . .
H029 H 0.398418 0.445734 0.813028 0.030 Uiso 1 1 calc R U . . .
C02A C 0.4856(6) 0.4332(9) 0.5513(4) 0.0285(16) Uani 1 1 d . U . . .
H02J H 0.466692 0.374702 0.557881 0.043 Uiso 1 1 calc R U . . .
H02K H 0.487822 0.436790 0.522889 0.043 Uiso 1 1 calc R U . . .
H02L H 0.458146 0.482600 0.559654 0.043 Uiso 1 1 calc R U . . .
C02B C 0.8904(7) -0.1142(10) 0.9384(4) 0.0343(17) Uani 1 1 d . U . . .
H9 H 0.846581 -0.117360 0.924152 0.051 Uiso 1 1 calc R U . . .
HR H 0.886609 -0.112639 0.966752 0.051 Uiso 1 1 calc R U . . .
HS H 0.915887 -0.167604 0.932133 0.051 Uiso 1 1 calc R U . . .
C02C C 0.8911(6) 0.0910(10) 0.9435(4) 0.0325(16) Uani 1 1 d . U . . .
H10 H 0.907696 0.146974 0.932568 0.049 Uiso 1 1 calc R U . . .
HT H 0.899765 0.092105 0.972189 0.049 Uiso 1 1 calc R U . . .
HU H 0.843705 0.086468 0.936157 0.049 Uiso 1 1 calc R U . . .
C02D C 0.9805(6) 0.1062(10) 0.6638(4) 0.0310(18) Uani 1 1 d . U . . .
H11 H 0.991786 0.169869 0.669398 0.046 Uiso 1 1 calc R U . . .
HV H 0.935066 0.102278 0.651867 0.046 Uiso 1 1 calc R U . . .
HW H 1.009934 0.081354 0.645603 0.046 Uiso 1 1 calc R U . . .
C02E C 0.9371(6) 0.4140(9) 0.9187(4) 0.0279(10) Uani 1 1 d . U . . .
H12 H 0.948376 0.460361 0.937442 0.033 Uiso 1 1 calc R U . . .
C02F C 0.6399(6) -0.1591(9) 0.6036(4) 0.0306(17) Uani 1 1 d . U . . .
H02M H 0.671451 -0.206702 0.598641 0.046 Uiso 1 1 calc R U . . .
H02N H 0.599742 -0.167215 0.585774 0.046 Uiso 1 1 calc R U . . .
H02O H 0.629359 -0.163123 0.630843 0.046 Uiso 1 1 calc R U . . .
C02G C 0.7601(8) 0.3000(16) 0.7386(6) 0.065(2) Uani 1 1 d . U . . .
H15 H 0.757590 0.363260 0.743771 0.078 Uiso 1 1 calc R U . . .
C02H C 0.2744(8) 0.7399(11) 0.5625(5) 0.0475(16) Uani 1 1 d . U . . .
H20 H 0.234586 0.766500 0.551344 0.057 Uiso 1 1 calc R U . . .
C02I C 0.7414(8) 0.1455(15) 0.7556(6) 0.065(2) Uani 1 1 d . U . . .
H16 H 0.725451 0.101124 0.772482 0.078 Uiso 1 1 calc R U . . .
C02J C 1.0200(6) -0.0136(10) 0.9472(4) 0.0326(17) Uani 1 1 d . U . . .
H13 H 1.045426 -0.055701 0.932525 0.049 Uiso 1 1 calc R U . . .
HX H 1.020363 -0.034634 0.974403 0.049 Uiso 1 1 calc R U . . .
HY H 1.039636 0.047095 0.946954 0.049 Uiso 1 1 calc R U . . .
C02K C 0.5232(6) 0.3231(9) 0.8358(4) 0.0298(18) Uani 1 1 d . U . . .
H02P H 0.568691 0.328819 0.847472 0.045 Uiso 1 1 calc R U . . .
H02Q H 0.513666 0.259317 0.829394 0.045 Uiso 1 1 calc R U . . .
H02R H 0.493513 0.344665 0.854527 0.045 Uiso 1 1 calc R U . . .
C02L C 0.3893(8) 0.6617(11) 0.5946(5) 0.0476(16) Uani 1 1 d . U . . .
H21 H 0.428568 0.633630 0.605714 0.057 Uiso 1 1 calc R U . . .
C02M C 0.7550(9) 0.1855(13) 0.5651(5) 0.0585(19) Uani 1 1 d . U . . .
H25 H 0.709431 0.172431 0.563518 0.070 Uiso 1 1 calc R U . . .
C02N C 0.3325(8) 0.6489(11) 0.6118(5) 0.0478(16) Uani 1 1 d . U . . .
H22 H 0.332972 0.612449 0.634697 0.057 Uiso 1 1 calc R U . . .
C02O C 0.2749(8) 0.6881(11) 0.5963(5) 0.0476(16) Uani 1 1 d . U . . .
H23 H 0.235792 0.679831 0.608628 0.057 Uiso 1 1 calc R U . . .
C02P C 0.3904(8) 0.7139(11) 0.5620(5) 0.0474(16) Uani 1 1 d . U . . .
C02Q C 0.8027(8) 0.1783(15) 0.6998(6) 0.065(2) Uani 1 1 d . U . . .
H17 H 0.827402 0.156235 0.679748 0.078 Uiso 1 1 calc R U . . .
C02R C 0.7316(10) 0.496(2) 0.4854(7) 0.082(3) Uani 1 1 d . U . . .
H27 H 0.709852 0.461496 0.464489 0.099 Uiso 1 1 calc R U . . .
C02S C 0.7830(9) 0.2349(13) 0.5961(6) 0.0588(19) Uani 1 1 d . U . . .
H26 H 0.757277 0.257111 0.615631 0.071 Uiso 1 1 calc R U . . .
C02T C 0.7646(10) 0.636(2) 0.5150(7) 0.082(3) Uani 1 1 d . U . . .
H28 H 0.763530 0.700138 0.513518 0.099 Uiso 1 1 calc R U . . .
C02U C 0.3319(8) 0.7532(11) 0.5447(5) 0.0475(16) Uani 1 1 d . U . . .
H24 H 0.331613 0.788081 0.521334 0.057 Uiso 1 1 calc R U . . .
C02V C 0.8878(9) 0.2199(14) 0.5689(6) 0.0593(19) Uani 1 1 d . U . . .
C02W C 1.0590(7) 0.4288(10) 0.9673(4) 0.0362(18) Uani 1 1 d . U . . .
H14 H 1.028220 0.426603 0.987390 0.054 Uiso 1 1 calc R U . . .
HZ H 1.051317 0.484058 0.951541 0.054 Uiso 1 1 calc R U . . .
H29 H 1.104069 0.428975 0.979974 0.054 Uiso 1 1 calc R U . . .
C02X C 0.6979(8) 0.2711(16) 0.7946(6) 0.067(3) Uani 1 1 d . U . . .
H18 H 0.703981 0.336805 0.797713 0.100 Uiso 1 1 calc R U . . .
H30 H 0.715711 0.240357 0.818810 0.100 Uiso 1 1 calc R U . . .
H31 H 0.651048 0.257435 0.789434 0.100 Uiso 1 1 calc R U . . .
C02Y C 0.7938(8) 0.2688(15) 0.7058(6) 0.065(2) Uani 1 1 d . U . . .
H19 H 0.809796 0.311716 0.688342 0.078 Uiso 1 1 calc R U . . .
C02Z C 0.7327(10) 0.582(2) 0.4844(8) 0.082(3) Uani 1 1 d . U . . .
C030 C 0.4529(8) 0.7287(12) 0.5436(5) 0.050(2) Uani 1 1 d . U . . .
H03A H 0.443722 0.764260 0.519443 0.075 Uiso 1 1 calc R U . . .
H03B H 0.471535 0.669825 0.537279 0.075 Uiso 1 1 calc R U . . .
H03C H 0.484177 0.761576 0.561951 0.075 Uiso 1 1 calc R U . . .
C031 C 0.8513(9) 0.2527(14) 0.5985(6) 0.0592(19) Uani 1 1 d . U . . .
H031 H 0.872151 0.286254 0.619993 0.071 Uiso 1 1 calc R U . . .
C032 C 0.7914(9) 0.1538(14) 0.5360(6) 0.0586(19) Uani 1 1 d . U . . .
H032 H 0.770916 0.120204 0.514432 0.070 Uiso 1 1 calc R U . . .
C033 C 0.8577(9) 0.1715(13) 0.5387(6) 0.0589(19) Uani 1 1 d . U . . .
H033 H 0.882879 0.149244 0.518885 0.071 Uiso 1 1 calc R U . . .
C034 C 0.7661(10) 0.451(2) 0.5210(7) 0.083(3) Uani 1 1 d . U . . .
H034 H 0.765829 0.386729 0.522927 0.099 Uiso 1 1 calc R U . . .
C035 C 0.7738(8) 0.1208(16) 0.7247(6) 0.065(2) Uani 1 1 d . U . . .
H035 H 0.776851 0.057551 0.719691 0.078 Uiso 1 1 calc R U . . .
C036 C 0.7319(8) 0.2396(16) 0.7621(6) 0.065(2) Uani 1 1 d . U . . .
C037 C 0.6993(10) 0.6330(18) 0.4509(7) 0.083(3) Uani 1 1 d . U . . .
H03G H 0.684080 0.590527 0.429860 0.124 Uiso 1 1 calc R U . . .
H03H H 0.729947 0.676492 0.441100 0.124 Uiso 1 1 calc R U . . .
H03I H 0.661615 0.665697 0.459520 0.124 Uiso 1 1 calc R U . . .
C038 C 0.9603(9) 0.2346(14) 0.5708(6) 0.062(2) Uani 1 1 d . U . . .
H03D H 0.970153 0.274946 0.549369 0.094 Uiso 1 1 calc R U . . .
H03E H 0.982335 0.176190 0.568227 0.094 Uiso 1 1 calc R U . . .
H03F H 0.975899 0.262411 0.596054 0.094 Uiso 1 1 calc R U . . .
C039 C 0.7972(10) 0.4999(19) 0.5499(7) 0.083(3) Uani 1 1 d . U . . .
H039 H 0.819300 0.471058 0.572275 0.100 Uiso 1 1 calc R U . . .
C03A C 0.7967(10) 0.593(2) 0.5465(7) 0.083(3) Uani 1 1 d . U . . .
H03J H 0.819383 0.628572 0.566701 0.100 Uiso 1 1 calc R U . . .

loop_
_atom_site_aniso_label
_atom_site_aniso_U_11
_atom_site_aniso_U_22
_atom_site_aniso_U_33
_atom_site_aniso_U_23
_atom_site_aniso_U_13
_atom_site_aniso_U_12
Bi2 0.0116(2) 0.0151(3) 0.0264(3) 0.00035(16) -0.00111(16) 0.00016(15)
Bi1 0.0118(2) 0.0172(3) 0.0264(3) 0.00002(16) -0.00090(16) 0.00148(15)
Br2 0.0232(6) 0.0180(6) 0.0359(7) -0.0031(5) 0.0018(5) 0.0020(5)
Br1 0.0232(6) 0.0206(7) 0.0396(7) -0.0039(5) 0.0016(5) 0.0031(5)
Si2 0.0159(12) 0.0245(15) 0.0350(14) 0.0014(12) 0.0011(11) -0.0023(11)
Si3 0.0166(12) 0.0188(14) 0.0346(14) 0.0000(11) 0.0005(10) -0.0026(11)
Si4 0.0203(13) 0.0247(14) 0.0336(14) 0.0026(12) 0.0015(11) -0.0024(11)
Si1 0.0211(13) 0.0348(16) 0.0324(14) 0.0052(12) 0.0022(11) 0.0010(12)
O2 0.018(2) 0.0161(19) 0.031(2) -0.0041(18) -0.0019(19) 0.0023(16)
O1 0.016(2) 0.027(2) 0.031(2) -0.0066(19) 0.0021(19) 0.0086(17)
N2 0.0170(16) 0.0235(19) 0.0286(18) -0.0016(15) 0.0008(14) 0.0032(15)
N5 0.0161(16) 0.0186(19) 0.0308(18) -0.0003(15) 0.0002(14) 0.0018(15)
N4 0.0174(16) 0.0214(16) 0.0341(15) 0.0011(14) 0.0007(13) -0.0034(14)
N3 0.0162(17) 0.023(2) 0.0291(18) -0.0022(15) 0.0002(15) 0.0040(16)
N1 0.0175(16) 0.0297(17) 0.0334(15) 0.0027(14) 0.0010(13) -0.0014(15)
N6 0.0148(17) 0.0181(19) 0.0307(18) -0.0011(15) -0.0007(14) 0.0019(15)
C00J 0.0163(19) 0.019(2) 0.031(2) -0.0006(17) -0.0006(16) 0.0017(17)
C00K 0.0168(18) 0.0267(19) 0.0319(19) -0.0055(16) 0.0010(15) 0.0079(15)
C00L 0.0183(19) 0.027(2) 0.033(2) -0.0030(17) 0.0017(17) 0.0074(17)
C00M 0.0167(17) 0.0257(19) 0.0317(18) -0.0034(16) 0.0011(15) 0.0063(15)
C00N 0.0184(18) 0.0200(19) 0.034(2) -0.0028(17) -0.0005(17) 0.0027(16)
C00O 0.0149(18) 0.0179(19) 0.0310(19) -0.0016(16) -0.0005(15) 0.0021(16)
C00P 0.0173(19) 0.024(2) 0.029(2) -0.0016(17) 0.0000(17) 0.0032(17)
C00Q 0.0169(17) 0.0178(18) 0.0320(19) -0.0030(16) -0.0012(15) 0.0023(15)
C00R 0.0179(17) 0.024(2) 0.031(2) -0.0006(17) 0.0021(16) 0.0028(16)
C00S 0.020(3) 0.020(3) 0.038(4) -0.001(2) 0.001(3) -0.002(2)
C00T 0.0168(19) 0.019(2) 0.033(2) -0.0018(17) -0.0005(17) 0.0022(16)
C00U 0.0157(19) 0.018(2) 0.031(2) -0.0007(17) -0.0009(17) 0.0018(17)
C00V 0.0174(16) 0.0200(19) 0.0326(18) 0.0004(15) 0.0022(14) 0.0020(15)
C00W 0.0173(17) 0.022(2) 0.034(2) 0.0005(17) 0.0020(16) 0.0019(16)
C00X 0.019(3) 0.021(3) 0.035(3) -0.001(3) 0.000(2) -0.001(3)
C00Y 0.017(3) 0.026(3) 0.039(3) 0.001(3) 0.001(3) -0.004(3)
C00Z 0.018(2) 0.024(2) 0.032(2) -0.0007(19) 0.0014(19) 0.003(2)
C010 0.0194(19) 0.025(2) 0.0303(19) -0.0017(16) 0.0026(16) 0.0021(17)
C011 0.0203(18) 0.028(2) 0.034(2) -0.0069(17) -0.0003(16) 0.0073(16)
C012 0.021(2) 0.027(3) 0.031(2) -0.002(2) 0.0016(19) 0.001(2)
C013 0.0184(18) 0.019(2) 0.034(2) -0.0041(18) -0.0003(17) 0.0022(16)
C014 0.0149(18) 0.018(2) 0.0300(18) -0.0011(16) -0.0004(15) 0.0019(16)
C015 0.0196(19) 0.021(2) 0.0334(19) -0.0002(16) 0.0026(16) 0.0016(16)
C016 0.018(2) 0.023(2) 0.034(2) -0.0002(19) 0.0010(19) 0.002(2)
C017 0.0183(19) 0.023(2) 0.034(2) 0.0006(19) 0.0027(18) 0.0023(18)
C018 0.020(3) 0.024(3) 0.033(3) -0.004(3) -0.004(3) 0.000(3)
C019 0.0179(17) 0.0238(19) 0.0297(18) -0.0011(16) 0.0023(14) 0.0027(15)
C01A 0.0186(19) 0.025(2) 0.031(2) -0.0008(19) 0.0024(18) 0.0028(18)
C01B 0.0162(17) 0.0183(18) 0.0317(18) -0.0020(15) -0.0008(15) 0.0019(15)
C01C 0.0161(18) 0.023(2) 0.0281(18) -0.0022(16) 0.0005(15) 0.0034(16)
C01D 0.0159(18) 0.025(2) 0.0301(19) -0.0020(16) 0.0006(15) 0.0049(17)
C01E 0.022(3) 0.028(3) 0.037(3) 0.005(3) 0.001(3) -0.004(3)
C01F 0.0178(17) 0.0191(19) 0.0329(19) -0.0041(16) -0.0013(16) 0.0020(15)
C01G 0.021(2) 0.022(2) 0.037(2) -0.0030(19) 0.0001(19) 0.0048(18)
C01H 0.021(3) 0.024(4) 0.039(3) -0.003(3) -0.001(3) 0.007(3)
C01I 0.018(3) 0.027(4) 0.037(3) -0.004(3) -0.001(3) 0.001(3)
C01J 0.0170(19) 0.023(2) 0.029(2) -0.0018(17) -0.0003(17) 0.0035(17)
C01K 0.017(3) 0.026(3) 0.036(3) -0.001(3) 0.000(2) -0.001(3)
C01L 0.020(2) 0.026(2) 0.031(2) -0.001(2) 0.0030(18) 0.0026(19)
C01M 0.020(2) 0.025(2) 0.031(2) -0.0015(19) 0.0031(17) 0.0025(18)
C01N 0.021(2) 0.022(2) 0.035(2) 0.000(2) 0.0012(19) 0.001(2)
C01O 0.022(3) 0.028(3) 0.042(4) 0.002(3) 0.000(3) 0.000(3)
C01P 0.0208(18) 0.027(2) 0.035(2) -0.0039(17) 0.0024(17) 0.0075(17)
C01Q 0.024(4) 0.025(3) 0.037(4) 0.001(3) 0.001(3) 0.000(3)
C01R 0.023(2) 0.028(2) 0.037(2) -0.003(2) 0.003(2) 0.0088(19)
C01S 0.027(4) 0.036(3) 0.039(4) -0.005(3) -0.004(3) 0.008(3)
C01T 0.020(3) 0.027(4) 0.036(3) -0.001(3) -0.001(3) 0.004(3)
C01U 0.021(4) 0.024(3) 0.037(4) 0.000(3) 0.001(3) 0.000(3)
C01V 0.020(2) 0.023(2) 0.035(2) 0.000(2) 0.0030(19) 0.0026(19)
C01W 0.024(4) 0.027(4) 0.037(3) -0.003(3) 0.001(2) 0.007(3)
C01X 0.028(4) 0.023(3) 0.037(4) -0.002(3) -0.001(3) -0.001(3)
C01Y 0.025(4) 0.028(4) 0.037(3) -0.003(3) 0.004(3) 0.011(3)
C01Z 0.022(2) 0.032(2) 0.038(2) -0.007(2) -0.0032(18) 0.0070(19)
C020 0.024(4) 0.029(3) 0.033(4) -0.004(3) 0.000(3) 0.000(3)
C021 0.020(3) 0.027(4) 0.033(3) -0.001(3) 0.000(3) 0.004(3)
C022 0.018(2) 0.022(2) 0.034(2) -0.0040(19) -0.0023(18) 0.0012(18)
C023 0.022(3) 0.025(3) 0.037(4) -0.006(3) -0.003(3) -0.001(3)
C024 0.017(3) 0.021(3) 0.038(3) 0.000(3) 0.001(2) -0.003(3)
C025 0.021(3) 0.036(4) 0.042(4) -0.007(3) -0.003(3) 0.005(3)
C026 0.025(3) 0.030(3) 0.036(3) 0.001(3) 0.003(3) 0.000(3)
C027 0.028(3) 0.028(3) 0.044(4) -0.002(3) 0.005(3) 0.007(3)
C028 0.024(3) 0.031(4) 0.039(3) -0.003(3) 0.002(3) 0.012(3)
C029 0.020(2) 0.022(2) 0.034(2) -0.0002(19) 0.0030(18) 0.0024(18)
C02A 0.023(3) 0.027(4) 0.035(3) 0.003(3) 0.000(3) -0.004(3)
C02B 0.027(3) 0.039(3) 0.036(3) 0.009(3) 0.002(3) 0.000(3)
C02C 0.026(3) 0.039(3) 0.034(3) 0.005(3) 0.003(3) 0.003(3)
C02D 0.025(4) 0.034(4) 0.033(3) 0.001(3) -0.001(3) -0.002(3)
C02E 0.0213(19) 0.028(2) 0.035(2) -0.0057(18) 0.0014(17) 0.0075(17)
C02F 0.025(3) 0.022(3) 0.044(4) -0.002(3) 0.002(3) 0.004(3)
C02G 0.032(4) 0.079(5) 0.078(5) 0.006(4) -0.019(3) 0.000(4)
C02H 0.039(3) 0.037(4) 0.065(4) -0.001(3) -0.001(3) -0.003(3)
C02I 0.033(4) 0.079(5) 0.078(5) 0.007(4) -0.019(3) 0.000(4)
C02J 0.025(3) 0.038(4) 0.034(3) 0.004(3) 0.000(3) 0.002(3)
C02K 0.025(4) 0.026(4) 0.037(3) 0.003(3) 0.000(3) 0.000(3)
C02L 0.040(3) 0.037(4) 0.065(4) -0.001(3) -0.001(3) -0.003(3)
C02M 0.055(4) 0.055(5) 0.064(4) 0.005(4) 0.003(3) 0.007(4)
C02N 0.040(3) 0.037(4) 0.065(4) 0.000(3) -0.001(3) -0.003(3)
C02O 0.039(3) 0.037(4) 0.065(4) -0.001(3) -0.001(3) -0.003(3)
C02P 0.040(3) 0.037(4) 0.065(4) -0.001(3) 0.000(3) -0.002(3)
C02Q 0.033(4) 0.079(5) 0.079(5) 0.006(4) -0.019(3) 0.000(4)
C02R 0.045(5) 0.114(7) 0.091(6) 0.000(6) 0.024(4) -0.010(5)
C02S 0.056(4) 0.056(5) 0.064(4) 0.005(4) 0.003(3) 0.008(4)
C02T 0.046(5) 0.114(7) 0.091(6) 0.000(5) 0.024(4) -0.010(5)
C02U 0.040(3) 0.036(4) 0.065(4) -0.001(3) -0.001(3) -0.003(3)
C02V 0.056(4) 0.056(5) 0.065(4) 0.006(4) 0.003(3) 0.007(4)
C02W 0.027(4) 0.036(3) 0.044(4) -0.011(3) -0.007(3) 0.007(3)
C02X 0.033(5) 0.084(6) 0.078(6) 0.004(5) -0.019(4) 0.000(5)
C02Y 0.033(4) 0.079(5) 0.079(5) 0.006(4) -0.019(3) 0.000(4)
C02Z 0.045(5) 0.114(7) 0.090(6) 0.000(5) 0.024(4) -0.010(5)
C030 0.041(4) 0.040(5) 0.068(5) -0.002(4) 0.002(4) -0.002(4)
C031 0.056(4) 0.056(5) 0.065(4) 0.006(4) 0.002(3) 0.007(4)
C032 0.056(4) 0.055(5) 0.064(4) 0.006(4) 0.004(3) 0.007(4)
C033 0.056(4) 0.056(5) 0.065(4) 0.006(4) 0.004(3) 0.007(4)
C034 0.046(5) 0.114(7) 0.091(6) 0.000(5) 0.024(4) -0.010(5)
C035 0.033(4) 0.079(5) 0.079(5) 0.006(4) -0.019(3) 0.000(4)
C036 0.033(4) 0.080(5) 0.078(5) 0.006(4) -0.019(3) 0.000(4)
C037 0.044(5) 0.117(8) 0.090(7) 0.002(6) 0.025(5) -0.008(6)
C038 0.057(4) 0.061(6) 0.069(5) 0.008(5) 0.003(4) 0.004(4)
C039 0.047(5) 0.114(7) 0.091(6) 0.000(6) 0.023(4) -0.010(5)
C03A 0.047(5) 0.114(7) 0.091(6) 0.000(6) 0.023(4) -0.010(5)

loop_
_atom_type_symbol
_atom_type_description
_atom_type_scat_dispersion_real
_atom_type_scat_dispersion_imag
_atom_type_scat_source
C C 0.0181 0.0091 'International Tables Vol C Tables 4.2.6.8 and 6.1.1.4'
H H 0.0000 0.0000 'International Tables Vol C Tables 4.2.6.8 and 6.1.1.4'
Bi Bi -4.0111 8.9310 'International Tables Vol C Tables 4.2.6.8 and 6.1.1.4'
Br Br -0.6763 1.2805 'International Tables Vol C Tables 4.2.6.8 and 6.1.1.4'
N N 0.0311 0.0180 'International Tables Vol C Tables 4.2.6.8 and 6.1.1.4'
O O 0.0492 0.0322 'International Tables Vol C Tables 4.2.6.8 and 6.1.1.4'
Si Si 0.2541 0.3302 'International Tables Vol C Tables 4.2.6.8 and 6.1.1.4'

loop_
_geom_angle_atom_site_label_1
_geom_angle_atom_site_label_2
_geom_angle_atom_site_label_3
_geom_angle
_geom_angle_site_symmetry_1
_geom_angle_site_symmetry_3
_geom_angle_publ_flag
Br2 Bi2 Si4 110.97(7) . . ?
O2 Bi2 Br2 167.2(2) . . ?
O2 Bi2 Si4 81.8(2) . . ?
O2 Bi2 C014 79.8(4) . . ?
N4 Bi2 Br2 94.1(3) . . ?
N4 Bi2 Si4 30.1(3) . . ?
N4 Bi2 O2 96.8(3) . . ?
N4 Bi2 C014 99.4(4) . . ?
C014 Bi2 Br2 91.8(3) . . ?
C014 Bi2 Si4 121.8(3) . . ?
Br1 Bi1 Si1 109.02(8) . . ?
O1 Bi1 Br1 168.1(2) . . ?
O1 Bi1 Si1 82.8(2) . . ?
N1 Bi1 Br1 93.5(3) . . ?
N1 Bi1 Si1 30.7(3) . . ?
N1 Bi1 O1 96.8(4) . . ?
N1 Bi1 C01C 99.5(4) . . ?
C01C Bi1 Br1 92.7(3) . . ?
C01C Bi1 Si1 123.3(3) . . ?
C01C Bi1 O1 79.7(4) . . ?
N1 Si2 C00Y 108.2(6) . . ?
N1 Si2 C01K 113.3(5) . . ?
N1 Si2 C01O 111.9(6) . . ?
C00Y Si2 C01O 111.2(6) . . ?
C01K Si2 C00Y 105.3(6) . . ?
C01K Si2 C01O 106.7(6) . . ?
N4 Si3 C00S 111.7(5) . . ?
N4 Si3 C00X 113.8(5) . . ?
N4 Si3 C024 108.5(5) . . ?
C00S Si3 C00X 106.3(6) . . ?
C00S Si3 C024 110.1(6) . . ?
C00X Si3 C024 106.3(6) . . ?
N4 Si4 Bi2 38.1(3) . . ?
N4 Si4 C01E 112.2(6) . . ?
N4 Si4 C026 110.6(6) . . ?
N4 Si4 C02A 108.9(5) . . ?
C01E Si4 Bi2 138.4(5) . . ?
C01E Si4 C02A 108.3(6) . . ?
C026 Si4 Bi2 109.7(4) . . ?
C026 Si4 C01E 108.9(6) . . ?
C026 Si4 C02A 107.8(6) . . ?
C02A Si4 Bi2 73.4(4) . . ?
N1 Si1 Bi1 39.1(3) . . ?
N1 Si1 C02B 111.9(6) . . ?
N1 Si1 C02C 111.5(6) . . ?
N1 Si1 C02J 108.8(5) . . ?
C02B Si1 Bi1 141.2(5) . . ?
C02B Si1 C02J 107.4(6) . . ?
C02C Si1 Bi1 107.6(5) . . ?
C02C Si1 C02B 108.1(6) . . ?
C02C Si1 C02J 109.0(6) . . ?
C02J Si1 Bi1 74.1(4) . . ?
C00Q O2 Bi2 149.0(7) . . ?
C00K O1 Bi1 149.7(8) . . ?
C00P N2 C019 122.5(10) . . ?
C01C N2 C00P 111.0(10) . . ?
C01C N2 C019 126.5(10) . . ?
C00J N5 C00V 122.1(10) . . ?
C014 N5 C00J 110.4(9) . . ?
C014 N5 C00V 127.4(10) . . ?
Si3 N4 Bi2 125.6(6) . . ?
Si3 N4 Si4 122.3(6) . . ?
Si4 N4 Bi2 111.8(5) . . ?
C01C N3 C01D 124.9(10) . . ?
C01C N3 C01J 111.1(10) . . ?
C01J N3 C01D 123.9(10) . . ?
Si2 N1 Bi1 125.3(6) . . ?
Si2 N1 Si1 123.9(6) . . ?
Si1 N1 Bi1 110.2(5) . . ?
C00U N6 C00O 124.8(9) . . ?
C014 N6 C00O 125.0(10) . . ?
C014 N6 C00U 110.2(10) . . ?
N5 C00J H00J 127.0 . . ?
C00U C00J N5 105.9(10) . . ?
C00U C00J H00J 127.0 . . ?
O1 C00K C00M 121.2(11) . . ?
O1 C00K C011 121.0(11) . . ?
C011 C00K C00M 117.8(11) . . ?
C00M C00L H00L 119.3 . . ?
C01P C00L H00L 119.3 . . ?
C01P C00L C00M 121.4(11) . . ?
C00K C00M C01D 117.7(10) . . ?
C00L C00M C00K 121.7(11) . . ?
C00L C00M C01D 120.6(11) . . ?
C00T C00N C013 114.6(11) . . ?
C00T C00N C01G 124.0(10) . . ?
C013 C00N C01G 121.4(11) . . ?
N6 C00O H00A 109.4 . . ?
N6 C00O H00B 109.4 . . ?
N6 C00O C01B 111.1(9) . . ?
H00A C00O H00B 108.0 . . ?
C01B C00O H00A 109.4 . . ?
C01B C00O H00B 109.4 . . ?
N2 C00P H00P 126.4 . . ?
C01J C00P N2 107.2(11) . . ?
C01J C00P H00P 126.4 . . ?
O2 C00Q C01B 121.0(10) . . ?
O2 C00Q C01F 120.7(10) . . ?
C01B C00Q C01F 118.3(10) . . ?
C019 C00R C00Z 122.7(10) . . ?
C01A C00R C00Z 120.9(11) . . ?
C01A C00R C019 116.1(11) . . ?
Si3 C00S H00C 109.5 . . ?
Si3 C00S H00D 109.5 . . ?
Si3 C00S H00E 109.5 . . ?
H00C C00S H00D 109.5 . . ?
H00C C00S H00E 109.5 . . ?
H00D C00S H00E 109.5 . . ?
C00N C00T H00T 119.0 . . ?
C01B C00T C00N 122.1(11) . . ?
C01B C00T H00T 119.0 . . ?
N6 C00U H00U 126.2 . . ?
C00J C00U N6 107.7(10) . . ?
C00J C00U H00U 126.2 . . ?
C00W C00V N5 118.0(10) . . ?
C015 C00V N5 117.1(10) . . ?
C015 C00V C00W 124.8(11) . . ?
C00V C00W C016 123.7(10) . . ?
C00V C00W C017 116.3(11) . . ?
C017 C00W C016 119.8(10) . . ?
Si3 C00X H00F 109.5 . . ?
Si3 C00X H00G 109.5 . . ?
Si3 C00X H00H 109.5 . . ?
H00F C00X H00G 109.5 . . ?
H00F C00X H00H 109.5 . . ?
H00G C00X H00H 109.5 . . ?
Si2 C00Y H00I 109.5 . . ?
Si2 C00Y H00K 109.5 . . ?
Si2 C00Y H00M 109.5 . . ?
H00I C00Y H00K 109.5 . . ?
H00I C00Y H00M 109.5 . . ?
H00K C00Y H00M 109.5 . . ?
C00R C00Z H00Z 108.3 . . ?
C00R C00Z C01Q 108.8(10) . . ?
C00R C00Z C021 112.8(10) . . ?
C01Q C00Z H00Z 108.3 . . ?
C01Q C00Z C021 110.2(10) . . ?
C021 C00Z H00Z 108.3 . . ?
C019 C010 C012 123.9(11) . . ?
C019 C010 C01M 116.3(11) . . ?
C01M C010 C012 119.8(11) . . ?
C00K C011 C01Z 120.9(11) . . ?
C02E C011 C00K 117.2(11) . . ?
C02E C011 C01Z 121.9(12) . . ?
C010 C012 H012 107.9 . . ?
C010 C012 C020 111.8(10) . . ?
C010 C012 C02D 111.4(10) . . ?
C020 C012 H012 107.9 . . ?
C02D C012 H012 107.9 . . ?
C02D C012 C020 109.7(11) . . ?
C00N C013 H013 117.0 . . ?
C01F C013 C00N 126.0(11) . . ?
C01F C013 H013 117.0 . . ?
N5 C014 Bi2 129.0(8) . . ?
N5 C014 N6 105.8(10) . . ?
N6 C014 Bi2 122.2(8) . . ?
C00V C015 C01N 124.9(11) . . ?
C00V C015 C029 117.1(11) . . ?
C029 C015 C01N 118.0(11) . . ?
C00W C016 H016 107.9 . . ?
C00W C016 C01T 112.1(10) . . ?
C01T C016 H016 107.9 . . ?
C01U C016 C00W 109.6(10) . . ?
C01U C016 H016 107.9 . . ?
C01U C016 C01T 111.3(10) . . ?
C00W C017 H017 119.7 . . ?
C01V C017 C00W 120.7(11) . . ?
C01V C017 H017 119.7 . . ?
H01A C018 H01B 109.5 . . ?
H01A C018 H01C 109.5 . . ?
H01B C018 H01C 109.5 . . ?
C022 C018 H01A 109.5 . . ?
C022 C018 H01B 109.5 . . ?
C022 C018 H01C 109.5 . . ?
C00R C019 N2 117.3(10) . . ?
C010 C019 N2 117.9(10) . . ?
C010 C019 C00R 124.8(11) . . ?
C00R C01A H01Z 119.5 . . ?
C00R C01A C01L 121.1(11) . . ?
C01L C01A H01Z 119.5 . . ?
C00Q C01B C00O 118.4(10) . . ?
C00T C01B C00O 119.8(10) . . ?
C00T C01B C00Q 121.8(11) . . ?
N2 C01C Bi1 129.9(8) . . ?
N2 C01C N3 104.8(10) . . ?
N3 C01C Bi1 122.0(8) . . ?
N3 C01D C00M 112.6(10) . . ?
N3 C01D H01 109.1 . . ?
N3 C01D H 109.1 . . ?
C00M C01D H01 109.1 . . ?
C00M C01D H 109.1 . . ?
H01 C01D H 107.8 . . ?
Si4 C01E H01D 109.5 . . ?
Si4 C01E H01E 109.5 . . ?
Si4 C01E H01F 109.5 . . ?
H01D C01E H01E 109.5 . . ?
H01D C01E H01F 109.5 . . ?
H01E C01E H01F 109.5 . . ?
C00Q C01F C022 121.7(10) . . ?
C013 C01F C00Q 116.6(10) . . ?
C013 C01F C022 121.6(11) . . ?
C00N C01G C01H 111.9(10) . . ?
C00N C01G C01W 109.8(10) . . ?
C00N C01G C02F 111.2(10) . . ?
C01H C01G C02F 107.9(10) . . ?
C01W C01G C01H 108.0(10) . . ?
C01W C01G C02F 108.0(10) . . ?
C01G C01H H01G 109.5 . . ?
C01G C01H H01H 109.5 . . ?
C01G C01H H01I 109.5 . . ?
H01G C01H H01H 109.5 . . ?
H01G C01H H01I 109.5 . . ?
H01H C01H H01I 109.5 . . ?
H01J C01I H01K 109.5 . . ?
H01J C01I H01L 109.5 . . ?
H01K C01I H01L 109.5 . . ?
C022 C01I H01J 109.5 . . ?
C022 C01I H01K 109.5 . . ?
C022 C01I H01L 109.5 . . ?
N3 C01J H1 127.1 . . ?
C00P C01J N3 105.8(10) . . ?
C00P C01J H1 127.1 . . ?
Si2 C01K H2 109.5 . . ?
Si2 C01K HA 109.5 . . ?
Si2 C01K HB 109.5 . . ?
H2 C01K HA 109.5 . . ?
H2 C01K HB 109.5 . . ?
HA C01K HB 109.5 . . ?
C01A C01L H3 119.7 . . ?
C01M C01L C01A 120.7(11) . . ?
C01M C01L H3 119.7 . . ?
C010 C01M H4 119.5 . . ?
C01L C01M C010 121.0(12) . . ?
C01L C01M H4 119.5 . . ?
C015 C01N H01N 106.6 . . ?
C015 C01N C01X 114.2(10) . . ?
C015 C01N C02K 111.4(10) . . ?
C01X C01N H01N 106.6 . . ?
C01X C01N C02K 111.0(11) . . ?
C02K C01N H01N 106.6 . . ?
Si2 C01O H5 109.5 . . ?
Si2 C01O HC 109.5 . . ?
Si2 C01O HD 109.5 . . ?
H5 C01O HC 109.5 . . ?
H5 C01O HD 109.5 . . ?
HC C01O HD 109.5 . . ?
C00L C01P C01R 123.0(11) . . ?
C00L C01P C02E 115.7(11) . . ?
C02E C01P C01R 121.3(11) . . ?
C00Z C01Q H6 109.5 . . ?
C00Z C01Q HE 109.5 . . ?
C00Z C01Q HF 109.5 . . ?
H6 C01Q HE 109.5 . . ?
H6 C01Q HF 109.5 . . ?
HE C01Q HF 109.5 . . ?
C01Y C01R C01P 108.8(10) . . ?
C027 C01R C01P 110.4(10) . . ?
C027 C01R C01Y 110.4(11) . . ?
C027 C01R C028 108.4(11) . . ?
C028 C01R C01P 111.4(11) . . ?
C028 C01R C01Y 107.3(10) . . ?
H7 C01S HG 109.5 . . ?
H7 C01S HH 109.5 . . ?
HG C01S HH 109.5 . . ?
C01Z C01S H7 109.5 . . ?
C01Z C01S HG 109.5 . . ?
C01Z C01S HH 109.5 . . ?
C016 C01T H01M 109.5 . . ?
C016 C01T H01O 109.5 . . ?
C016 C01T H01P 109.5 . . ?
H01M C01T H01O 109.5 . . ?
H01M C01T H01P 109.5 . . ?
H01O C01T H01P 109.5 . . ?
C016 C01U H01Q 109.5 . . ?
C016 C01U H01R 109.5 . . ?
C016 C01U H01S 109.5 . . ?
H01Q C01U H01R 109.5 . . ?
H01Q C01U H01S 109.5 . . ?
H01R C01U H01S 109.5 . . ?
C017 C01V H01V 119.4 . . ?
C017 C01V C029 121.2(11) . . ?
C029 C01V H01V 119.4 . . ?
C01G C01W H01T 109.5 . . ?
C01G C01W H01U 109.5 . . ?
C01G C01W H01W 109.5 . . ?
H01T C01W H01U 109.5 . . ?
H01T C01W H01W 109.5 . . ?
H01U C01W H01W 109.5 . . ?
C01N C01X H01X 109.5 . . ?
C01N C01X H01Y 109.5 . . ?
C01N C01X HI 109.5 . . ?
H01X C01X H01Y 109.5 . . ?
H01X C01X HI 109.5 . . ?
H01Y C01X HI 109.5 . . ?
C01R C01Y H8 109.5 . . ?
C01R C01Y HJ 109.5 . . ?
C01R C01Y HK 109.5 . . ?
H8 C01Y HJ 109.5 . . ?
H8 C01Y HK 109.5 . . ?
HJ C01Y HK 109.5 . . ?
C011 C01Z C01S 110.5(11) . . ?
C011 C01Z C025 109.5(11) . . ?
C011 C01Z C02W 113.1(11) . . ?
C01S C01Z C025 110.8(11) . . ?
C01S C01Z C02W 106.2(11) . . ?
C02W C01Z C025 106.6(12) . . ?
C012 C020 H02S 109.5 . . ?
C012 C020 H02T 109.5 . . ?
C012 C020 H02U 109.5 . . ?
H02S C020 H02T 109.5 . . ?
H02S C020 H02U 109.5 . . ?
H02T C020 H02U 109.5 . . ?
C00Z C021 H02V 109.5 . . ?
C00Z C021 H02W 109.5 . . ?
C00Z C021 H02X 109.5 . . ?
H02V C021 H02W 109.5 . . ?
H02V C021 H02X 109.5 . . ?
H02W C021 H02X 109.5 . . ?
C018 C022 C023 109.0(10) . . ?
C01F C022 C018 109.0(10) . . ?
C01F C022 C01I 110.6(10) . . ?
C01F C022 C023 112.7(10) . . ?
C01I C022 C018 109.8(10) . . ?
C01I C022 C023 105.7(10) . . ?
C022 C023 H02A 109.5 . . ?
C022 C023 H02B 109.5 . . ?
C022 C023 H02C 109.5 . . ?
H02A C023 H02B 109.5 . . ?
H02A C023 H02C 109.5 . . ?
H02B C023 H02C 109.5 . . ?
Si3 C024 H02D 109.5 . . ?
Si3 C024 H02E 109.5 . . ?
Si3 C024 H02F 109.5 . . ?
H02D C024 H02E 109.5 . . ?
H02D C024 H02F 109.5 . . ?
H02E C024 H02F 109.5 . . ?
C01Z C025 H02Y 109.5 . . ?
C01Z C025 HL 109.5 . . ?
C01Z C025 HM 109.5 . . ?
H02Y C025 HL 109.5 . . ?
H02Y C025 HM 109.5 . . ?
HL C025 HM 109.5 . . ?
Si4 C026 H02G 109.5 . . ?
Si4 C026 H02H 109.5 . . ?
Si4 C026 H02I 109.5 . . ?
H02G C026 H02H 109.5 . . ?
H02G C026 H02I 109.5 . . ?
H02H C026 H02I 109.5 . . ?
C01R C027 H02Z 109.5 . . ?
C01R C027 HN 109.5 . . ?
C01R C027 HO 109.5 . . ?
H02Z C027 HN 109.5 . . ?
H02Z C027 HO 109.5 . . ?
HN C027 HO 109.5 . . ?
C01R C028 H02 109.5 . . ?
C01R C028 HP 109.5 . . ?
C01R C028 HQ 109.5 . . ?
H02 C028 HP 109.5 . . ?
H02 C028 HQ 109.5 . . ?
HP C028 HQ 109.5 . . ?
C015 C029 H029 120.1 . . ?
C01V C029 C015 119.9(12) . . ?
C01V C029 H029 120.1 . . ?
Si4 C02A H02J 109.5 . . ?
Si4 C02A H02K 109.5 . . ?
Si4 C02A H02L 109.5 . . ?
H02J C02A H02K 109.5 . . ?
H02J C02A H02L 109.5 . . ?
H02K C02A H02L 109.5 . . ?
Si1 C02B H9 109.5 . . ?
Si1 C02B HR 109.5 . . ?
Si1 C02B HS 109.5 . . ?
H9 C02B HR 109.5 . . ?
H9 C02B HS 109.5 . . ?
HR C02B HS 109.5 . . ?
Si1 C02C H10 109.5 . . ?
Si1 C02C HT 109.5 . . ?
Si1 C02C HU 109.5 . . ?
H10 C02C HT 109.5 . . ?
H10 C02C HU 109.5 . . ?
HT C02C HU 109.5 . . ?
C012 C02D H11 109.5 . . ?
C012 C02D HV 109.5 . . ?
C012 C02D HW 109.5 . . ?
H11 C02D HV 109.5 . . ?
H11 C02D HW 109.5 . . ?
HV C02D HW 109.5 . . ?
C011 C02E C01P 126.2(12) . . ?
C011 C02E H12 116.9 . . ?
C01P C02E H12 116.9 . . ?
C01G C02F H02M 109.5 . . ?
C01G C02F H02N 109.5 . . ?
C01G C02F H02O 109.5 . . ?
H02M C02F H02N 109.5 . . ?
H02M C02F H02O 109.5 . . ?
H02N C02F H02O 109.5 . . ?
C02Y C02G H15 119.6 . . ?
C036 C02G H15 119.6 . . ?
C036 C02G C02Y 121(2) . . ?
C02O C02H H20 119.8 . . ?
C02O C02H C02U 120.5(16) . . ?
C02U C02H H20 119.8 . . ?
C035 C02I H16 121.0 . . ?
C035 C02I C036 118(2) . . ?
C036 C02I H16 121.0 . . ?
Si1 C02J H13 109.5 . . ?
Si1 C02J HX 109.5 . . ?
Si1 C02J HY 109.5 . . ?
H13 C02J HX 109.5 . . ?
H13 C02J HY 109.5 . . ?
HX C02J HY 109.5 . . ?
C01N C02K H02P 109.5 . . ?
C01N C02K H02Q 109.5 . . ?
C01N C02K H02R 109.5 . . ?
H02P C02K H02Q 109.5 . . ?
H02P C02K H02R 109.5 . . ?
H02Q C02K H02R 109.5 . . ?
C02N C02L H21 119.5 . . ?
C02P C02L H21 119.5 . . ?
C02P C02L C02N 121.1(16) . . ?
C02S C02M H25 119.2 . . ?
C02S C02M C032 121.6(19) . . ?
C032 C02M H25 119.2 . . ?
C02L C02N H22 119.6 . . ?
C02L C02N C02O 120.9(17) . . ?
C02O C02N H22 119.6 . . ?
C02H C02O H23 120.4 . . ?
C02N C02O C02H 119.2(16) . . ?
C02N C02O H23 120.4 . . ?
C02L C02P C02U 119.7(16) . . ?
C02L C02P C030 120.9(15) . . ?
C02U C02P C030 119.4(16) . . ?
C02Y C02Q H17 122.1 . . ?
C02Y C02Q C035 116(2) . . ?
C035 C02Q H17 122.1 . . ?
C02Z C02R H27 121.5 . . ?
C02Z C02R C034 117(3) . . ?
C034 C02R H27 121.5 . . ?
C02M C02S H26 120.7 . . ?
C02M C02S C031 118.7(19) . . ?
C031 C02S H26 120.7 . . ?
C02Z C02T H28 120.7 . . ?
C03A C02T H28 120.7 . . ?
C03A C02T C02Z 119(3) . . ?
C02H C02U C02P 118.7(16) . . ?
C02H C02U H24 120.7 . . ?
C02P C02U H24 120.7 . . ?
C031 C02V C038 121.1(18) . . ?
C033 C02V C031 119.9(19) . . ?
C033 C02V C038 119.0(18) . . ?
C01Z C02W H14 109.5 . . ?
C01Z C02W HZ 109.5 . . ?
C01Z C02W H29 109.5 . . ?
H14 C02W HZ 109.5 . . ?
H14 C02W H29 109.5 . . ?
HZ C02W H29 109.5 . . ?
H18 C02X H30 109.5 . . ?
H18 C02X H31 109.5 . . ?
H30 C02X H31 109.5 . . ?
C036 C02X H18 109.5 . . ?
C036 C02X H30 109.5 . . ?
C036 C02X H31 109.5 . . ?
C02G C02Y H19 119.8 . . ?
C02Q C02Y C02G 120(2) . . ?
C02Q C02Y H19 119.8 . . ?
C02R C02Z C02T 123(3) . . ?
C02R C02Z C037 121(3) . . ?
C02T C02Z C037 116(3) . . ?
C02P C030 H03A 109.5 . . ?
C02P C030 H03B 109.5 . . ?
C02P C030 H03C 109.5 . . ?
H03A C030 H03B 109.5 . . ?
H03A C030 H03C 109.5 . . ?
H03B C030 H03C 109.5 . . ?
C02S C031 H031 120.4 . . ?
C02V C031 C02S 119.2(19) . . ?
C02V C031 H031 120.4 . . ?
C02M C032 H032 120.4 . . ?
C033 C032 C02M 119.1(19) . . ?
C033 C032 H032 120.4 . . ?
C02V C033 C032 121.5(19) . . ?
C02V C033 H033 119.3 . . ?
C032 C033 H033 119.3 . . ?
C02R C034 H034 119.4 . . ?
C039 C034 C02R 121(3) . . ?
C039 C034 H034 119.4 . . ?
C02I C035 C02Q 126(2) . . ?
C02I C035 H035 116.8 . . ?
C02Q C035 H035 116.8 . . ?
C02G C036 C02I 118(2) . . ?
C02G C036 C02X 121(2) . . ?
C02I C036 C02X 121(2) . . ?
C02Z C037 H03G 109.5 . . ?
C02Z C037 H03H 109.5 . . ?
C02Z C037 H03I 109.5 . . ?
H03G C037 H03H 109.5 . . ?
H03G C037 H03I 109.5 . . ?
H03H C037 H03I 109.5 . . ?
C02V C038 H03D 109.5 . . ?
C02V C038 H03E 109.5 . . ?
C02V C038 H03F 109.5 . . ?
H03D C038 H03E 109.5 . . ?
H03D C038 H03F 109.5 . . ?
H03E C038 H03F 109.5 . . ?
C034 C039 H039 120.8 . . ?
C034 C039 C03A 118(3) . . ?
C03A C039 H039 120.8 . . ?
C02T C03A C039 122(3) . . ?
C02T C03A H03J 119.1 . . ?
C039 C03A H03J 119.1 . . ?

loop_
_geom_bond_atom_site_label_1
_geom_bond_atom_site_label_2
_geom_bond_distance
_geom_bond_site_symmetry_2
_geom_bond_publ_flag
Bi2 Br2 2.8190(13) . ?
Bi2 Si4 3.238(3) . ?
Bi2 O2 2.272(8) . ?
Bi2 N4 2.152(10) . ?
Bi2 C014 2.303(12) . ?
Bi1 Br1 2.8256(13) . ?
Bi1 Si1 3.220(3) . ?
Bi1 O1 2.313(8) . ?
Bi1 N1 2.164(10) . ?
Bi1 C01C 2.293(12) . ?
Si2 N1 1.740(11) . ?
Si2 C00Y 1.881(12) . ?
Si2 C01K 1.875(13) . ?
Si2 C01O 1.888(14) . ?
Si3 N4 1.747(10) . ?
Si3 C00S 1.852(13) . ?
Si3 C00X 1.860(13) . ?
Si3 C024 1.867(12) . ?
Si4 N4 1.750(11) . ?
Si4 C01E 1.876(13) . ?
Si4 C026 1.858(14) . ?
Si4 C02A 1.880(13) . ?
Si1 N1 1.751(11) . ?
Si1 C02B 1.874(14) . ?
Si1 C02C 1.864(15) . ?
Si1 C02J 1.884(13) . ?
O2 C00Q 1.363(14) . ?
O1 C00K 1.296(14) . ?
N2 C00P 1.391(16) . ?
N2 C019 1.463(15) . ?
N2 C01C 1.339(15) . ?
N5 C00J 1.419(15) . ?
N5 C00V 1.460(14) . ?
N5 C014 1.340(15) . ?
N3 C01C 1.359(15) . ?
N3 C01D 1.474(15) . ?
N3 C01J 1.394(16) . ?
N6 C00O 1.481(15) . ?
N6 C00U 1.392(15) . ?
N6 C014 1.357(14) . ?
C00J H00J 0.9500 . ?
C00J C00U 1.338(16) . ?
C00K C00M 1.427(16) . ?
C00K C011 1.424(18) . ?
C00L H00L 0.9500 . ?
C00L C00M 1.390(16) . ?
C00L C01P 1.390(18) . ?
C00M C01D 1.504(17) . ?
C00N C00T 1.392(17) . ?
C00N C013 1.404(16) . ?
C00N C01G 1.521(16) . ?
C00O H00A 0.9900 . ?
C00O H00B 0.9900 . ?
C00O C01B 1.506(16) . ?
C00P H00P 0.9500 . ?
C00P C01J 1.346(16) . ?
C00Q C01B 1.404(15) . ?
C00Q C01F 1.424(17) . ?
C00R C00Z 1.517(17) . ?
C00R C019 1.413(16) . ?
C00R C01A 1.387(16) . ?
C00S H00C 0.9800 . ?
C00S H00D 0.9800 . ?
C00S H00E 0.9800 . ?
C00T H00T 0.9500 . ?
C00T C01B 1.378(16) . ?
C00U H00U 0.9500 . ?
C00V C00W 1.398(16) . ?
C00V C015 1.378(17) . ?
C00W C016 1.525(17) . ?
C00W C017 1.406(16) . ?
C00X H00F 0.9800 . ?
C00X H00G 0.9800 . ?
C00X H00H 0.9800 . ?
C00Y H00I 0.9800 . ?
C00Y H00K 0.9800 . ?
C00Y H00M 0.9800 . ?
C00Z H00Z 1.0000 . ?
C00Z C01Q 1.518(18) . ?
C00Z C021 1.541(16) . ?
C010 C012 1.509(16) . ?
C010 C019 1.392(17) . ?
C010 C01M 1.401(16) . ?
C011 C01Z 1.523(17) . ?
C011 C02E 1.386(17) . ?
C012 H012 1.0000 . ?
C012 C020 1.539(18) . ?
C012 C02D 1.517(18) . ?
C013 H013 0.9500 . ?
C013 C01F 1.390(16) . ?
C015 C01N 1.516(17) . ?
C015 C029 1.403(16) . ?
C016 H016 1.0000 . ?
C016 C01T 1.534(16) . ?
C016 C01U 1.507(17) . ?
C017 H017 0.9500 . ?
C017 C01V 1.376(18) . ?
C018 H01A 0.9800 . ?
C018 H01B 0.9800 . ?
C018 H01C 0.9800 . ?
C018 C022 1.547(18) . ?
C01A H01Z 0.9500 . ?
C01A C01L 1.398(17) . ?
C01D H01 0.9900 . ?
C01D H 0.9900 . ?
C01E H01D 0.9800 . ?
C01E H01E 0.9800 . ?
C01E H01F 0.9800 . ?
C01F C022 1.531(15) . ?
C01G C01H 1.531(17) . ?
C01G C01W 1.522(18) . ?
C01G C02F 1.555(18) . ?
C01H H01G 0.9800 . ?
C01H H01H 0.9800 . ?
C01H H01I 0.9800 . ?
C01I H01J 0.9800 . ?
C01I H01K 0.9800 . ?
C01I H01L 0.9800 . ?
C01I C022 1.534(17) . ?
C01J H1 0.9500 . ?
C01K H2 0.9800 . ?
C01K HA 0.9800 . ?
C01K HB 0.9800 . ?
C01L H3 0.9500 . ?
C01L C01M 1.384(17) . ?
C01M H4 0.9500 . ?
C01N H01N 1.0000 . ?
C01N C01X 1.521(18) . ?
C01N C02K 1.544(17) . ?
C01O H5 0.9800 . ?
C01O HC 0.9800 . ?
C01O HD 0.9800 . ?
C01P C01R 1.549(17) . ?
C01P C02E 1.399(17) . ?
C01Q H6 0.9800 . ?
C01Q HE 0.9800 . ?
C01Q HF 0.9800 . ?
C01R C01Y 1.532(18) . ?
C01R C027 1.52(2) . ?
C01R C028 1.527(17) . ?
C01S H7 0.9800 . ?
C01S HG 0.9800 . ?
C01S HH 0.9800 . ?
C01S C01Z 1.52(2) . ?
C01T H01M 0.9800 . ?
C01T H01O 0.9800 . ?
C01T H01P 0.9800 . ?
C01U H01Q 0.9800 . ?
C01U H01R 0.9800 . ?
C01U H01S 0.9800 . ?
C01V H01V 0.9500 . ?
C01V C029 1.400(17) . ?
C01W H01T 0.9800 . ?
C01W H01U 0.9800 . ?
C01W H01W 0.9800 . ?
C01X H01X 0.9800 . ?
C01X H01Y 0.9800 . ?
C01X HI 0.9800 . ?
C01Y H8 0.9800 . ?
C01Y HJ 0.9800 . ?
C01Y HK 0.9800 . ?
C01Z C025 1.543(18) . ?
C01Z C02W 1.534(18) . ?
C020 H02S 0.9800 . ?
C020 H02T 0.9800 . ?
C020 H02U 0.9800 . ?
C021 H02V 0.9800 . ?
C021 H02W 0.9800 . ?
C021 H02X 0.9800 . ?
C022 C023 1.549(17) . ?
C023 H02A 0.9800 . ?
C023 H02B 0.9800 . ?
C023 H02C 0.9800 . ?
C024 H02D 0.9800 . ?
C024 H02E 0.9800 . ?
C024 H02F 0.9800 . ?
C025 H02Y 0.9800 . ?
C025 HL 0.9800 . ?
C025 HM 0.9800 . ?
C026 H02G 0.9800 . ?
C026 H02H 0.9800 . ?
C026 H02I 0.9800 . ?
C027 H02Z 0.9800 . ?
C027 HN 0.9800 . ?
C027 HO 0.9800 . ?
C028 H02 0.9800 . ?
C028 HP 0.9800 . ?
C028 HQ 0.9800 . ?
C029 H029 0.9500 . ?
C02A H02J 0.9800 . ?
C02A H02K 0.9800 . ?
C02A H02L 0.9800 . ?
C02B H9 0.9800 . ?
C02B HR 0.9800 . ?
C02B HS 0.9800 . ?
C02C H10 0.9800 . ?
C02C HT 0.9800 . ?
C02C HU 0.9800 . ?
C02D H11 0.9800 . ?
C02D HV 0.9800 . ?
C02D HW 0.9800 . ?
C02E H12 0.9500 . ?
C02F H02M 0.9800 . ?
C02F H02N 0.9800 . ?
C02F H02O 0.9800 . ?
C02G H15 0.9500 . ?
C02G C02Y 1.45(3) . ?
C02G C036 1.37(3) . ?
C02H H20 0.9500 . ?
C02H C02O 1.38(2) . ?
C02H C02U 1.39(2) . ?
C02I H16 0.9500 . ?
C02I C035 1.35(3) . ?
C02I C036 1.42(3) . ?
C02J H13 0.9800 . ?
C02J HX 0.9800 . ?
C02J HY 0.9800 . ?
C02K H02P 0.9800 . ?
C02K H02Q 0.9800 . ?
C02K H02R 0.9800 . ?
C02L H21 0.9500 . ?
C02L C02N 1.37(2) . ?
C02L C02P 1.36(2) . ?
C02M H25 0.9500 . ?
C02M C02S 1.36(3) . ?
C02M C032 1.38(3) . ?
C02N H22 0.9500 . ?
C02N C02O 1.37(2) . ?
C02O H23 0.9500 . ?
C02P C02U 1.41(2) . ?
C02P C030 1.50(2) . ?
C02Q H17 0.9500 . ?
C02Q C02Y 1.36(3) . ?
C02Q C035 1.38(3) . ?
C02R H27 0.9500 . ?
C02R C02Z 1.27(3) . ?
C02R C034 1.50(4) . ?
C02S H26 0.9500 . ?
C02S C031 1.42(3) . ?
C02T H28 0.9500 . ?
C02T C02Z 1.42(4) . ?
C02T C03A 1.36(3) . ?
C02U H24 0.9500 . ?
C02V C031 1.41(3) . ?
C02V C033 1.35(3) . ?
C02V C038 1.50(3) . ?
C02W H14 0.9800 . ?
C02W HZ 0.9800 . ?
C02W H29 0.9800 . ?
C02X H18 0.9800 . ?
C02X H30 0.9800 . ?
C02X H31 0.9800 . ?
C02X C036 1.45(3) . ?
C02Y H19 0.9500 . ?
C02Z C037 1.48(3) . ?
C030 H03A 0.9800 . ?
C030 H03B 0.9800 . ?
C030 H03C 0.9800 . ?
C031 H031 0.9500 . ?
C032 H032 0.9500 . ?
C032 C033 1.38(3) . ?
C033 H033 0.9500 . ?
C034 H034 0.9500 . ?
C034 C039 1.33(3) . ?
C035 H035 0.9500 . ?
C037 H03G 0.9800 . ?
C037 H03H 0.9800 . ?
C037 H03I 0.9800 . ?
C038 H03D 0.9800 . ?
C038 H03E 0.9800 . ?
C038 H03F 0.9800 . ?
C039 H039 0.9500 . ?
C039 C03A 1.38(4) . ?
C03A H03J 0.9500 . ?

loop_
_geom_torsion_atom_site_label_1
_geom_torsion_atom_site_label_2
_geom_torsion_atom_site_label_3
_geom_torsion_atom_site_label_4
_geom_torsion
_geom_torsion_site_symmetry_1
_geom_torsion_site_symmetry_2
_geom_torsion_site_symmetry_3
_geom_torsion_site_symmetry_4
_geom_torsion_publ_flag
Bi2 Si4 N4 Si3 -173.5(10) . . . . ?
Bi2 O2 C00Q C01B -9(2) . . . . ?
Bi2 O2 C00Q C01F 172.4(10) . . . . ?
Bi1 Si1 N1 Si2 171.3(11) . . . . ?
Bi1 O1 C00K C00M 2(2) . . . . ?
Bi1 O1 C00K C011 178.7(11) . . . . ?
O2 C00Q C01B C00O 6.4(17) . . . . ?
O2 C00Q C01B C00T -173.8(11) . . . . ?
O2 C00Q C01F C013 175.6(11) . . . . ?
O2 C00Q C01F C022 -7.2(18) . . . . ?
O1 C00K C00M C00L 174.8(12) . . . . ?
O1 C00K C00M C01D -3.8(18) . . . . ?
O1 C00K C011 C01Z 7(2) . . . . ?
O1 C00K C011 C02E -174.0(12) . . . . ?
N2 C00P C01J N3 -1.6(13) . . . . ?
N5 C00J C00U N6 -0.1(13) . . . . ?
N5 C00V C00W C016 5.9(18) . . . . ?
N5 C00V C00W C017 -178.4(11) . . . . ?
N5 C00V C015 C01N 0.0(18) . . . . ?
N5 C00V C015 C029 179.4(11) . . . . ?
N6 C00O C01B C00Q 64.2(14) . . . . ?
N6 C00O C01B C00T -115.7(12) . . . . ?
C00J N5 C00V C00W -105.3(13) . . . . ?
C00J N5 C00V C015 73.0(15) . . . . ?
C00J N5 C014 Bi2 159.3(8) . . . . ?
C00J N5 C014 N6 -0.9(13) . . . . ?
C00K C00M C01D N3 -64.8(15) . . . . ?
C00K C011 C01Z C01S -63.1(16) . . . . ?
C00K C011 C01Z C025 59.3(17) . . . . ?
C00K C011 C01Z C02W 178.0(12) . . . . ?
C00K C011 C02E C01P -1(2) . . . . ?
C00L C00M C01D N3 116.6(13) . . . . ?
C00L C01P C01R C01Y 113.9(14) . . . . ?
C00L C01P C01R C027 -124.8(14) . . . . ?
C00L C01P C01R C028 -4.2(18) . . . . ?
C00L C01P C02E C011 -1(2) . . . . ?
C00M C00K C011 C01Z -176.6(12) . . . . ?
C00M C00K C011 C02E 2.8(19) . . . . ?
C00M C00L C01P C01R -175.5(12) . . . . ?
C00M C00L C01P C02E 2.0(19) . . . . ?
C00N C00T C01B C00O -179.9(11) . . . . ?
C00N C00T C01B C00Q 0.3(19) . . . . ?
C00N C013 C01F C00Q -3.9(19) . . . . ?
C00N C013 C01F C022 178.9(12) . . . . ?
C00O N6 C00U C00J -178.0(10) . . . . ?
C00O N6 C014 Bi2 16.5(15) . . . . ?
C00O N6 C014 N5 178.3(10) . . . . ?
C00P N2 C019 C00R 106.8(13) . . . . ?
C00P N2 C019 C010 -71.8(15) . . . . ?
C00P N2 C01C Bi1 -159.5(9) . . . . ?
C00P N2 C01C N3 -0.2(13) . . . . ?
C00Q C01F C022 C018 67.8(15) . . . . ?
C00Q C01F C022 C01I -53.1(16) . . . . ?
C00Q C01F C022 C023 -171.1(11) . . . . ?
C00R C01A C01L C01M 1(2) . . . . ?
C00S Si3 N4 Bi2 -99.5(7) . . . . ?
C00S Si3 N4 Si4 73.1(8) . . . . ?
C00T C00N C013 C01F 8.9(19) . . . . ?
C00T C00N C01G C01H 2.8(18) . . . . ?
C00T C00N C01G C01W -117.1(13) . . . . ?
C00T C00N C01G C02F 123.5(13) . . . . ?
C00U N6 C00O C01B 77.6(13) . . . . ?
C00U N6 C014 Bi2 -161.1(8) . . . . ?
C00U N6 C014 N5 0.8(13) . . . . ?
C00V N5 C00J C00U -178.6(10) . . . . ?
C00V N5 C014 Bi2 -21.5(17) . . . . ?
C00V N5 C014 N6 178.3(10) . . . . ?
C00V C00W C016 C01T -138.7(12) . . . . ?
C00V C00W C016 C01U 97.2(14) . . . . ?
C00V C00W C017 C01V -1.8(18) . . . . ?
C00V C015 C01N C01X 130.9(13) . . . . ?
C00V C015 C01N C02K -102.4(15) . . . . ?
C00V C015 C029 C01V -0.2(18) . . . . ?
C00W C00V C015 C01N 178.2(12) . . . . ?
C00W C00V C015 C029 -2.4(19) . . . . ?
C00W C017 C01V C029 -0.6(19) . . . . ?
C00X Si3 N4 Bi2 21.0(9) . . . . ?
C00X Si3 N4 Si4 -166.5(6) . . . . ?
C00Y Si2 N1 Bi1 -137.0(7) . . . . ?
C00Y Si2 N1 Si1 53.0(9) . . . . ?
C00Z C00R C019 N2 -5.6(18) . . . . ?
C00Z C00R C019 C010 172.9(12) . . . . ?
C00Z C00R C01A C01L -174.5(12) . . . . ?
C011 C00K C00M C00L -2.0(19) . . . . ?
C011 C00K C00M C01D 179.4(11) . . . . ?
C012 C010 C019 N2 1.6(19) . . . . ?
C012 C010 C019 C00R -176.9(12) . . . . ?
C012 C010 C01M C01L 178.4(12) . . . . ?
C013 C00N C00T C01B -6.9(18) . . . . ?
C013 C00N C01G C01H -176.3(12) . . . . ?
C013 C00N C01G C01W 63.9(15) . . . . ?
C013 C00N C01G C02F -55.6(16) . . . . ?
C013 C01F C022 C018 -115.2(13) . . . . ?
C013 C01F C022 C01I 124.0(13) . . . . ?
C013 C01F C022 C023 5.9(17) . . . . ?
C014 N5 C00J C00U 0.6(13) . . . . ?
C014 N5 C00V C00W 75.5(16) . . . . ?
C014 N5 C00V C015 -106.2(14) . . . . ?
C014 N6 C00O C01B -99.6(13) . . . . ?
C014 N6 C00U C00J -0.4(13) . . . . ?
C015 C00V C00W C016 -172.3(12) . . . . ?
C015 C00V C00W C017 3.4(19) . . . . ?
C016 C00W C017 C01V 174.0(12) . . . . ?
C017 C00W C016 C01T 45.8(15) . . . . ?
C017 C00W C016 C01U -78.4(14) . . . . ?
C017 C01V C029 C015 1.7(19) . . . . ?
C019 N2 C00P C01J 178.8(11) . . . . ?
C019 N2 C01C Bi1 22.9(18) . . . . ?
C019 N2 C01C N3 -177.8(10) . . . . ?
C019 C00R C00Z C01Q -97.0(14) . . . . ?
C019 C00R C00Z C021 140.4(12) . . . . ?
C019 C00R C01A C01L 0.1(19) . . . . ?
C019 C010 C012 C020 -133.3(13) . . . . ?
C019 C010 C012 C02D 103.5(14) . . . . ?
C019 C010 C01M C01L -0.1(19) . . . . ?
C01A C00R C00Z C01Q 77.3(14) . . . . ?
C01A C00R C00Z C021 -45.4(16) . . . . ?
C01A C00R C019 N2 179.9(11) . . . . ?
C01A C00R C019 C010 -1.6(19) . . . . ?
C01A C01L C01M C010 -1(2) . . . . ?
C01B C00Q C01F C013 -3.3(17) . . . . ?
C01B C00Q C01F C022 173.9(11) . . . . ?
C01C N2 C00P C01J 1.2(14) . . . . ?
C01C N2 C019 C00R -75.9(16) . . . . ?
C01C N2 C019 C010 105.5(14) . . . . ?
C01C N3 C01D C00M 99.4(13) . . . . ?
C01C N3 C01J C00P 1.5(14) . . . . ?
C01D N3 C01C Bi1 -16.1(16) . . . . ?
C01D N3 C01C N2 -177.5(10) . . . . ?
C01D N3 C01J C00P 178.2(11) . . . . ?
C01E Si4 N4 Bi2 142.0(6) . . . . ?
C01E Si4 N4 Si3 -31.4(9) . . . . ?
C01F C00Q C01B C00O -174.8(11) . . . . ?
C01F C00Q C01B C00T 5.1(18) . . . . ?
C01G C00N C00T C01B 174.1(12) . . . . ?
C01G C00N C013 C01F -172.0(12) . . . . ?
C01J N3 C01C Bi1 160.6(8) . . . . ?
C01J N3 C01C N2 -0.8(13) . . . . ?
C01J N3 C01D C00M -76.9(14) . . . . ?
C01K Si2 N1 Bi1 -20.5(9) . . . . ?
C01K Si2 N1 Si1 169.5(7) . . . . ?
C01M C010 C012 C020 48.2(16) . . . . ?
C01M C010 C012 C02D -75.0(15) . . . . ?
C01M C010 C019 N2 -179.9(11) . . . . ?
C01M C010 C019 C00R 1.6(19) . . . . ?
C01N C015 C029 C01V 179.2(11) . . . . ?
C01O Si2 N1 Bi1 100.2(8) . . . . ?
C01O Si2 N1 Si1 -69.8(9) . . . . ?
C01P C00L C00M C00K 0(2) . . . . ?
C01P C00L C00M C01D 178.0(12) . . . . ?
C01R C01P C02E C011 176.4(13) . . . . ?
C01Z C011 C02E C01P 178.0(13) . . . . ?
C024 Si3 N4 Bi2 139.1(7) . . . . ?
C024 Si3 N4 Si4 -48.4(8) . . . . ?
C026 Si4 N4 Bi2 -96.1(6) . . . . ?
C026 Si4 N4 Si3 90.4(8) . . . . ?
C029 C015 C01N C01X -48.5(16) . . . . ?
C029 C015 C01N C02K 78.2(14) . . . . ?
C02A Si4 N4 Bi2 22.1(7) . . . . ?
C02A Si4 N4 Si3 -151.3(7) . . . . ?
C02B Si1 N1 Bi1 -146.9(6) . . . . ?
C02B Si1 N1 Si2 24.4(9) . . . . ?
C02C Si1 N1 Bi1 91.9(7) . . . . ?
C02C Si1 N1 Si2 -96.8(8) . . . . ?
C02E C011 C01Z C01S 117.5(14) . . . . ?
C02E C011 C01Z C025 -120.1(14) . . . . ?
C02E C011 C01Z C02W -1.4(19) . . . . ?
C02E C01P C01R C01Y -63.4(16) . . . . ?
C02E C01P C01R C027 57.9(16) . . . . ?
C02E C01P C01R C028 178.5(12) . . . . ?
C02J Si1 N1 Bi1 -28.3(8) . . . . ?
C02J Si1 N1 Si2 143.0(8) . . . . ?
C02L C02N C02O C02H 1(3) . . . . ?
C02L C02P C02U C02H 2(3) . . . . ?
C02M C02S C031 C02V 1(3) . . . . ?
C02M C032 C033 C02V -1(3) . . . . ?
C02N C02L C02P C02U -2(3) . . . . ?
C02N C02L C02P C030 179.3(16) . . . . ?
C02O C02H C02U C02P -1(2) . . . . ?
C02P C02L C02N C02O 0(3) . . . . ?
C02R C034 C039 C03A 0(3) . . . . ?
C02S C02M C032 C033 1(3) . . . . ?
C02U C02H C02O C02N -1(3) . . . . ?
C02Y C02G C036 C02I 5(2) . . . . ?
C02Y C02G C036 C02X -179.5(14) . . . . ?
C02Y C02Q C035 C02I -4(3) . . . . ?
C02Z C02R C034 C039 -1(3) . . . . ?
C02Z C02T C03A C039 -2(3) . . . . ?
C030 C02P C02U C02H -179.1(15) . . . . ?
C031 C02V C033 C032 1(3) . . . . ?
C032 C02M C02S C031 -1(3) . . . . ?
C033 C02V C031 C02S -1(3) . . . . ?
C034 C02R C02Z C02T 0(3) . . . . ?
C034 C02R C02Z C037 -179.1(18) . . . . ?
C034 C039 C03A C02T 1(3) . . . . ?
C035 C02I C036 C02G -5(2) . . . . ?
C035 C02I C036 C02X -179.8(15) . . . . ?
C035 C02Q C02Y C02G 5(2) . . . . ?
C036 C02G C02Y C02Q -6(3) . . . . ?
C036 C02I C035 C02Q 4(3) . . . . ?
C038 C02V C031 C02S -178.2(18) . . . . ?
C038 C02V C033 C032 178.2(18) . . . . ?
C03A C02T C02Z C02R 1(4) . . . . ?
C03A C02T C02Z C037 -179.5(16) . . . . ?
